data_4074907
loop_
_publ_author_name
'Hamaki, Hirofumi'
'Takeda, Nobuhiro'
'Tokitoh, Norihiro'

_publ_section_title
;
 Reduction of Tetravalent Group 4 Metal Complexes Supported by an
 Extremely Bulky, Unsymmetrically Substituted \b-Diketiminato Ligand
 Leading to the Regioselective CN Bond Cleavage Giving Ring-Contracted
 Metal-Imido Complexes
;
_journal_issue 10
_journal_name_full Organometallics
_journal_page_first 2457
_journal_paper_doi 10.1021/om0509948
_journal_volume 25
_journal_year 2006
_chemical_formula_moiety '2(C45 H85 Cl3 Hf N2 O Si6), 0.5(C6 H14)'
_chemical_formula_sum 'C93 H177 Cl6 Hf2 N4 O2 Si12'
_chemical_formula_weight 2290.16
_chemical_name_systematic
; 
 ? 
;
_space_group_IT_number 2
_symmetry_cell_setting triclinic
_symmetry_Int_Tables_number 2
_symmetry_space_group_name_Hall '-P 1'
_symmetry_space_group_name_H-M 'P -1'
_atom_sites_solution_hydrogens geom
_atom_sites_solution_primary direct
_atom_sites_solution_secondary difmap
_audit_creation_method SHELXL-97
_cell_angle_alpha 74.6796(8)
_cell_angle_beta 82.5888(4)
_cell_angle_gamma 77.1249(5)
_cell_formula_units_Z 2
_cell_length_a 11.65970(10)
_cell_length_b 18.3005(2)
_cell_length_c 28.9162(3)
_cell_measurement_temperature 103(2)
_cell_measurement_theta_max 25.0
_cell_measurement_theta_min 1.18
_cell_volume 5785.06(10)
_computing_cell_refinement HKL2000
_computing_data_collection CrystalClear
_computing_data_reduction HKL2000
_computing_structure_refinement 'SHELXL-97 (Sheldrick, 1997)'
_computing_structure_solution 'SHELXS-97 (Sheldrick, 1990)'
_diffrn_ambient_temperature 103(2)
_diffrn_measured_fraction_theta_full 0.993
_diffrn_measured_fraction_theta_max 0.993
_diffrn_measurement_device_type 'Rigaku Mercury'
_diffrn_measurement_method \w
_diffrn_radiation_monochromator graphite
_diffrn_radiation_source 'fine-focus sealed tube'
_diffrn_radiation_type MoK\a
_diffrn_radiation_wavelength 0.71069
_diffrn_reflns_av_R_equivalents 0.0181
_diffrn_reflns_av_sigmaI/netI 0.0287
_diffrn_reflns_limit_h_max 13
_diffrn_reflns_limit_h_min -13
_diffrn_reflns_limit_k_max 21
_diffrn_reflns_limit_k_min -21
_diffrn_reflns_limit_l_max 34
_diffrn_reflns_limit_l_min -33
_diffrn_reflns_number 48984
_diffrn_reflns_theta_full 25.00
_diffrn_reflns_theta_max 25.00
_diffrn_reflns_theta_min 1.18
_exptl_absorpt_coefficient_mu 2.099
_exptl_absorpt_correction_T_max 0.5716
_exptl_absorpt_correction_T_min 0.5716
_exptl_absorpt_correction_type multi-scan
_exptl_absorpt_process_details 'Jacobson, R. (1998) Private communication'
_exptl_crystal_colour 'pale yellow'
_exptl_crystal_density_diffrn 1.315
_exptl_crystal_density_method 'not measured'
_exptl_crystal_description prism
_exptl_crystal_F_000 2386
_exptl_crystal_size_max 0.30
_exptl_crystal_size_mid 0.30
_exptl_crystal_size_min 0.30
_refine_diff_density_max 0.657
_refine_diff_density_min -0.454
_refine_diff_density_rms 0.068
_refine_ls_extinction_method none
_refine_ls_goodness_of_fit_ref 1.069
_refine_ls_hydrogen_treatment constr
_refine_ls_matrix_type full
_refine_ls_number_parameters 1119
_refine_ls_number_reflns 20242
_refine_ls_number_restraints 0
_refine_ls_restrained_S_all 1.069
_refine_ls_R_factor_all 0.0242
_refine_ls_R_factor_gt 0.0204
_refine_ls_shift/su_max 0.004
_refine_ls_shift/su_mean 0.000
_refine_ls_structure_factor_coef Fsqd
_refine_ls_weighting_details 'calc w=1/[\s^2^(Fo^2^)+(0.0000P)^2^+6.3078P] where P=(Fo^2^+2Fc^2^)/3'
_refine_ls_weighting_scheme calc
_refine_ls_wR_factor_gt 0.0464
_refine_ls_wR_factor_ref 0.0477
_reflns_number_gt 18394
_reflns_number_total 20242
_reflns_threshold_expression >2sigma(I)
_cod_data_source_file om0509948si20060125_122149.cif
_cod_data_source_block HfCl3nacnacthf_3c
_cod_database_code 4074907

loop_
_symmetry_equiv_pos_as_xyz
'x, y, z'
'-x, -y, -z'

loop_
_atom_site_label
_atom_site_type_symbol
_atom_site_fract_x
_atom_site_fract_y
_atom_site_fract_z
_atom_site_U_iso_or_equiv
_atom_site_adp_type
_atom_site_occupancy
_atom_site_symmetry_multiplicity
_atom_site_calc_flag
_atom_site_refinement_flags
Hf1 Hf 0.143745(8) -0.000663(5) 0.351700(3) 0.01091(3) Uani 1 1 d .
Cl1 Cl 0.34787(5) -0.01307(3) 0.32186(2) 0.01788(12) Uani 1 1 d .
Cl2 Cl -0.04148(5) 0.00824(3) 0.40058(2) 0.01610(12) Uani 1 1 d .
Cl3 Cl 0.10005(5) 0.13683(3) 0.31706(2) 0.01909(12) Uani 1 1 d .
N1 N 0.09776(15) -0.03439(10) 0.29071(7) 0.0113(4) Uani 1 1 d .
N2 N 0.18431(16) -0.12503(11) 0.38756(7) 0.0134(4) Uani 1 1 d .
C1 C 0.14546(19) -0.10469(13) 0.28226(8) 0.0131(5) Uani 1 1 d .
C2 C 0.2143(2) -0.16585(13) 0.31325(8) 0.0164(5) Uani 1 1 d .
H1 H 0.2592 -0.2052 0.2987 0.020 Uiso 1 1 calc R
C3 C 0.2272(2) -0.17810(13) 0.36206(9) 0.0160(5) Uani 1 1 d .
C4 C 0.1205(2) -0.12254(13) 0.23676(8) 0.0160(5) Uani 1 1 d .
H2 H 0.0354 -0.1187 0.2364 0.024 Uiso 1 1 calc R
H3 H 0.1619 -0.1750 0.2358 0.024 Uiso 1 1 calc R
H4 H 0.1480 -0.0855 0.2087 0.024 Uiso 1 1 calc R
C5 C 0.2889(2) -0.25803(14) 0.38719(10) 0.0265(6) Uani 1 1 d .
H5 H 0.3590 -0.2542 0.4012 0.040 Uiso 1 1 calc R
H6 H 0.3128 -0.2900 0.3639 0.040 Uiso 1 1 calc R
H7 H 0.2351 -0.2816 0.4128 0.040 Uiso 1 1 calc R
C6 C 0.02431(19) 0.01486(12) 0.25207(8) 0.0114(5) Uani 1 1 d .
C7 C -0.09528(19) 0.00903(12) 0.25453(8) 0.0124(5) Uani 1 1 d .
C8 C -0.15531(19) 0.04055(12) 0.21287(8) 0.0132(5) Uani 1 1 d .
H8 H -0.2360 0.0374 0.2144 0.016 Uiso 1 1 calc R
C9 C -0.10346(19) 0.07633(12) 0.16930(8) 0.0126(5) Uani 1 1 d .
C10 C 0.01227(19) 0.08526(13) 0.16874(8) 0.0133(5) Uani 1 1 d .
H9 H 0.0481 0.1119 0.1397 0.016 Uiso 1 1 calc R
C11 C 0.07825(19) 0.05652(12) 0.20935(8) 0.0118(5) Uani 1 1 d .
C12 C -0.16449(19) -0.02795(13) 0.29984(8) 0.0135(5) Uani 1 1 d .
H10 H -0.1091 -0.0444 0.3260 0.016 Uiso 1 1 calc R
C13 C -0.17566(19) 0.10386(13) 0.12542(8) 0.0146(5) Uani 1 1 d .
H11 H -0.2525 0.0880 0.1384 0.017 Uiso 1 1 calc R
C14 C 0.20153(19) 0.07403(13) 0.20572(8) 0.0133(5) Uani 1 1 d .
H12 H 0.2240 0.0597 0.2397 0.016 Uiso 1 1 calc R
Si1 Si -0.28588(5) 0.05195(4) 0.31650(2) 0.01570(14) Uani 1 1 d .
Si2 Si -0.21542(6) -0.11895(4) 0.29746(2) 0.01575(14) Uani 1 1 d .
Si3 Si -0.21936(6) 0.21283(4) 0.10583(2) 0.01802(14) Uani 1 1 d .
Si4 Si -0.12126(6) 0.04677(4) 0.07831(2) 0.01584(14) Uani 1 1 d .
Si5 Si 0.19389(6) 0.18356(4) 0.18471(2) 0.01676(14) Uani 1 1 d .
Si6 Si 0.32806(5) 0.01771(4) 0.17200(2) 0.01603(14) Uani 1 1 d .
C15 C -0.2269(2) 0.14175(14) 0.30751(9) 0.0212(5) Uani 1 1 d .
H13 H -0.1989 0.1586 0.2737 0.032 Uiso 1 1 calc R
H14 H -0.1612 0.1314 0.3278 0.032 Uiso 1 1 calc R
H15 H -0.2894 0.1824 0.3163 0.032 Uiso 1 1 calc R
C16 C -0.3452(2) 0.02342(17) 0.38101(9) 0.0277(6) Uani 1 1 d .
H16 H -0.2804 -0.0062 0.4009 0.042 Uiso 1 1 calc R
H17 H -0.4042 -0.0084 0.3835 0.042 Uiso 1 1 calc R
H18 H -0.3818 0.0700 0.3922 0.042 Uiso 1 1 calc R
C17 C -0.4136(2) 0.07844(14) 0.27794(9) 0.0211(5) Uani 1 1 d .
H19 H -0.4826 0.1061 0.2938 0.032 Uiso 1 1 calc R
H20 H -0.4319 0.0314 0.2731 0.032 Uiso 1 1 calc R
H21 H -0.3931 0.1117 0.2467 0.032 Uiso 1 1 calc R
C18 C -0.0956(2) -0.20687(14) 0.31309(10) 0.0255(6) Uani 1 1 d .
H22 H -0.1309 -0.2519 0.3287 0.038 Uiso 1 1 calc R
H23 H -0.0447 -0.1990 0.3351 0.038 Uiso 1 1 calc R
H24 H -0.0485 -0.2156 0.2837 0.038 Uiso 1 1 calc R
C19 C -0.3407(2) -0.13814(15) 0.34346(11) 0.0312(7) Uani 1 1 d .
H25 H -0.4096 -0.0965 0.3356 0.047 Uiso 1 1 calc R
H26 H -0.3176 -0.1404 0.3753 0.047 Uiso 1 1 calc R
H27 H -0.3604 -0.1875 0.3436 0.047 Uiso 1 1 calc R
C20 C -0.2634(3) -0.11577(16) 0.23782(10) 0.0303(6) Uani 1 1 d .
H28 H -0.2871 -0.1645 0.2392 0.046 Uiso 1 1 calc R
H29 H -0.1980 -0.1084 0.2132 0.046 Uiso 1 1 calc R
H30 H -0.3304 -0.0728 0.2297 0.046 Uiso 1 1 calc R
C21 C -0.0981(2) 0.26292(15) 0.07378(10) 0.0294(6) Uani 1 1 d .
H31 H -0.1271 0.3190 0.0665 0.044 Uiso 1 1 calc R
H32 H -0.0716 0.2469 0.0438 0.044 Uiso 1 1 calc R
H33 H -0.0319 0.2492 0.0942 0.044 Uiso 1 1 calc R
C22 C -0.2750(3) 0.24926(16) 0.16067(10) 0.0320(7) Uani 1 1 d .
H34 H -0.2153 0.2302 0.1842 0.048 Uiso 1 1 calc R
H35 H -0.3476 0.2308 0.1746 0.048 Uiso 1 1 calc R
H36 H -0.2914 0.3059 0.1520 0.048 Uiso 1 1 calc R
C23 C -0.3431(3) 0.23988(17) 0.06563(11) 0.0340(7) Uani 1 1 d .
H37 H -0.4056 0.2116 0.0810 0.051 Uiso 1 1 calc R
H38 H -0.3140 0.2266 0.0349 0.051 Uiso 1 1 calc R
H39 H -0.3745 0.2956 0.0599 0.051 Uiso 1 1 calc R
C24 C -0.0030(2) 0.08544(15) 0.03527(9) 0.0250(6) Uani 1 1 d .
H40 H 0.0324 0.0489 0.0156 0.038 Uiso 1 1 calc R
H41 H 0.0578 0.0926 0.0532 0.038 Uiso 1 1 calc R
H42 H -0.0370 0.1352 0.0144 0.038 Uiso 1 1 calc R
C25 C -0.0624(3) -0.05591(15) 0.10865(10) 0.0284(6) Uani 1 1 d .
H43 H -0.1249 -0.0776 0.1303 0.043 Uiso 1 1 calc R
H44 H 0.0035 -0.0583 0.1272 0.043 Uiso 1 1 calc R
H45 H -0.0348 -0.0858 0.0844 0.043 Uiso 1 1 calc R
C26 C -0.2479(2) 0.04848(17) 0.04411(10) 0.0297(6) Uani 1 1 d .
H46 H -0.2757 0.1013 0.0254 0.045 Uiso 1 1 calc R
H47 H -0.3122 0.0310 0.0667 0.045 Uiso 1 1 calc R
H48 H -0.2222 0.0141 0.0223 0.045 Uiso 1 1 calc R
C27 C 0.3070(2) 0.20981(15) 0.21450(10) 0.0256(6) Uani 1 1 d .
H49 H 0.2949 0.2662 0.2084 0.038 Uiso 1 1 calc R
H50 H 0.3861 0.1897 0.2015 0.038 Uiso 1 1 calc R
H51 H 0.2993 0.1873 0.2492 0.038 Uiso 1 1 calc R
C28 C 0.0458(2) 0.24012(14) 0.20057(10) 0.0236(6) Uani 1 1 d .
H52 H 0.0164 0.2149 0.2328 0.035 Uiso 1 1 calc R
H53 H -0.0094 0.2423 0.1772 0.035 Uiso 1 1 calc R
H54 H 0.0531 0.2927 0.2000 0.035 Uiso 1 1 calc R
C29 C 0.2218(2) 0.21986(15) 0.11772(9) 0.0255(6) Uani 1 1 d .
H55 H 0.1706 0.2010 0.1011 0.038 Uiso 1 1 calc R
H56 H 0.3045 0.2010 0.1081 0.038 Uiso 1 1 calc R
H57 H 0.2047 0.2765 0.1091 0.038 Uiso 1 1 calc R
C30 C 0.4599(2) 0.06574(16) 0.15755(10) 0.0271(6) Uani 1 1 d .
H58 H 0.5235 0.0351 0.1409 0.041 Uiso 1 1 calc R
H59 H 0.4871 0.0693 0.1874 0.041 Uiso 1 1 calc R
H60 H 0.4377 0.1177 0.1368 0.041 Uiso 1 1 calc R
C31 C 0.3931(2) -0.08046(14) 0.20825(9) 0.0216(5) Uani 1 1 d .
H61 H 0.3383 -0.1154 0.2115 0.032 Uiso 1 1 calc R
H62 H 0.4071 -0.0768 0.2402 0.032 Uiso 1 1 calc R
H63 H 0.4680 -0.1005 0.1920 0.032 Uiso 1 1 calc R
C32 C 0.2817(2) 0.00906(16) 0.11459(9) 0.0251(6) Uani 1 1 d .
H64 H 0.3451 -0.0246 0.0999 0.038 Uiso 1 1 calc R
H65 H 0.2652 0.0604 0.0925 0.038 Uiso 1 1 calc R
H66 H 0.2104 -0.0131 0.1212 0.038 Uiso 1 1 calc R
C33 C 0.1783(2) -0.15258(13) 0.43945(8) 0.0149(5) Uani 1 1 d .
C34 C 0.2710(2) -0.15376(13) 0.46623(9) 0.0176(5) Uani 1 1 d .
C35 C 0.2562(2) -0.17696(14) 0.51633(9) 0.0200(5) Uani 1 1 d .
H67 H 0.3183 -0.1769 0.5346 0.024 Uiso 1 1 calc R
C36 C 0.1549(2) -0.20008(13) 0.54043(9) 0.0193(5) Uani 1 1 d .
C37 C 0.0670(2) -0.20199(13) 0.51264(9) 0.0191(5) Uani 1 1 d .
H68 H -0.0023 -0.2192 0.5284 0.023 Uiso 1 1 calc R
C38 C 0.0766(2) -0.17964(13) 0.46276(9) 0.0165(5) Uani 1 1 d .
C39 C 0.3874(2) -0.13394(15) 0.44306(9) 0.0235(6) Uani 1 1 d .
H69 H 0.4484 -0.1812 0.4471 0.035 Uiso 1 1 calc R
H70 H 0.4093 -0.0976 0.4583 0.035 Uiso 1 1 calc R
H71 H 0.3800 -0.1102 0.4087 0.035 Uiso 1 1 calc R
C40 C 0.1396(2) -0.22328(15) 0.59467(9) 0.0266(6) Uani 1 1 d .
H72 H 0.2099 -0.2186 0.6081 0.040 Uiso 1 1 calc R
H73 H 0.1287 -0.2769 0.6052 0.040 Uiso 1 1 calc R
H74 H 0.0702 -0.1894 0.6059 0.040 Uiso 1 1 calc R
C41 C -0.0163(2) -0.18916(14) 0.43455(9) 0.0220(5) Uani 1 1 d .
H75 H 0.0145 -0.2327 0.4198 0.033 Uiso 1 1 calc R
H76 H -0.0379 -0.1418 0.4094 0.033 Uiso 1 1 calc R
H77 H -0.0861 -0.1992 0.4561 0.033 Uiso 1 1 calc R
O1 O 0.20845(13) 0.03029(9) 0.41374(5) 0.0151(3) Uani 1 1 d .
C42 C 0.3012(2) 0.07673(15) 0.40532(9) 0.0227(6) Uani 1 1 d .
H78 H 0.2925 0.1166 0.3746 0.027 Uiso 1 1 calc R
H79 H 0.3805 0.0434 0.4043 0.027 Uiso 1 1 calc R
C43 C 0.2832(3) 0.11397(17) 0.44753(10) 0.0304(6) Uani 1 1 d .
H80 H 0.2285 0.1647 0.4405 0.037 Uiso 1 1 calc R
H81 H 0.3591 0.1210 0.4559 0.037 Uiso 1 1 calc R
C44 C 0.2302(2) 0.05555(16) 0.48767(9) 0.0264(6) Uani 1 1 d .
H82 H 0.2914 0.0108 0.5015 0.032 Uiso 1 1 calc R
H83 H 0.1881 0.0796 0.5136 0.032 Uiso 1 1 calc R
C45 C 0.1461(2) 0.03222(14) 0.46146(8) 0.0180(5) Uani 1 1 d .
H84 H 0.1294 -0.0192 0.4786 0.022 Uiso 1 1 calc R
H85 H 0.0708 0.0704 0.4583 0.022 Uiso 1 1 calc R
Hf2 Hf -0.285947(8) 0.478793(5) -0.300279(3) 0.01111(3) Uani 1 1 d .
Cl4 Cl -0.12830(5) 0.50715(3) -0.26576(2) 0.01643(12) Uani 1 1 d .
Cl5 Cl -0.41171(5) 0.45464(3) -0.35260(2) 0.01733(12) Uani 1 1 d .
Cl6 Cl -0.22786(5) 0.34134(3) -0.26893(2) 0.01898(12) Uani 1 1 d .
N3 N -0.40910(15) 0.50079(10) -0.24058(7) 0.0112(4) Uani 1 1 d .
N4 N -0.33750(16) 0.60369(11) -0.33490(7) 0.0139(4) Uani 1 1 d .
C46 C -0.43212(19) 0.57041(13) -0.22962(8) 0.0141(5) Uani 1 1 d .
C47 C -0.4034(2) 0.63820(13) -0.25951(8) 0.0154(5) Uani 1 1 d .
H86 H -0.4080 0.6787 -0.2441 0.019 Uiso 1 1 calc R
C48 C -0.3688(2) 0.65601(13) -0.30879(9) 0.0156(5) Uani 1 1 d .
C49 C -0.5004(2) 0.57955(13) -0.18254(8) 0.0168(5) Uani 1 1 d .
H87 H -0.5800 0.5700 -0.1821 0.025 Uiso 1 1 calc R
H88 H -0.5055 0.6322 -0.1793 0.025 Uiso 1 1 calc R
H89 H -0.4597 0.5423 -0.1558 0.025 Uiso 1 1 calc R
C50 C -0.3723(2) 0.74052(14) -0.33256(9) 0.0253(6) Uani 1 1 d .
H90 H -0.2945 0.7474 -0.3483 0.038 Uiso 1 1 calc R
H91 H -0.3938 0.7706 -0.3082 0.038 Uiso 1 1 calc R
H92 H -0.4309 0.7584 -0.3566 0.038 Uiso 1 1 calc R
C51 C -0.46643(19) 0.44374(12) -0.20446(8) 0.0114(5) Uani 1 1 d .
C52 C -0.58300(19) 0.44029(12) -0.21046(8) 0.0125(5) Uani 1 1 d .
C53 C -0.6483(2) 0.40435(13) -0.17031(8) 0.0146(5) Uani 1 1 d .
H93 H -0.7269 0.4017 -0.1739 0.018 Uiso 1 1 calc R
C54 C -0.6045(2) 0.37235(13) -0.12547(8) 0.0145(5) Uani 1 1 d .
C55 C -0.4853(2) 0.37069(13) -0.12228(8) 0.0135(5) Uani 1 1 d .
H94 H -0.4517 0.3457 -0.0925 0.016 Uiso 1 1 calc R
C56 C -0.41322(19) 0.40431(12) -0.16105(8) 0.0126(5) Uani 1 1 d .
C57 C -0.64176(19) 0.47088(13) -0.25783(8) 0.0136(5) Uani 1 1 d .
H95 H -0.5801 0.4910 -0.2822 0.016 Uiso 1 1 calc R
C58 C -0.6870(2) 0.34212(14) -0.08299(8) 0.0175(5) Uani 1 1 d .
H96 H -0.7652 0.3566 -0.0972 0.021 Uiso 1 1 calc R
C59 C -0.28185(19) 0.39408(13) -0.15534(8) 0.0140(5) Uani 1 1 d .
H97 H -0.2467 0.4127 -0.1887 0.017 Uiso 1 1 calc R
Si7 Si -0.77100(5) 0.55564(4) -0.25966(2) 0.01504(13) Uani 1 1 d .
Si8 Si -0.67202(6) 0.38447(4) -0.27647(2) 0.01677(14) Uani 1 1 d .
Si9 Si -0.66292(6) 0.23306(4) -0.06388(3) 0.02165(15) Uani 1 1 d .
Si10 Si -0.71113(6) 0.40091(4) -0.03618(2) 0.02021(15) Uani 1 1 d .
Si11 Si -0.21353(6) 0.28566(4) -0.13755(2) 0.01613(14) Uani 1 1 d .
Si12 Si -0.22792(6) 0.44945(4) -0.11792(2) 0.01889(14) Uani 1 1 d .
C60 C -0.7230(2) 0.64806(14) -0.26349(10) 0.0233(6) Uani 1 1 d .
H98 H -0.7864 0.6918 -0.2752 0.035 Uiso 1 1 calc R
H99 H -0.6523 0.6515 -0.2857 0.035 Uiso 1 1 calc R
H100 H -0.7052 0.6493 -0.2315 0.035 Uiso 1 1 calc R
C61 C -0.8481(2) 0.57330(15) -0.31561(9) 0.0221(5) Uani 1 1 d .
H101 H -0.9111 0.6193 -0.3178 0.033 Uiso 1 1 calc R
H102 H -0.8822 0.5285 -0.3146 0.033 Uiso 1 1 calc R
H103 H -0.7915 0.5814 -0.3437 0.033 Uiso 1 1 calc R
C62 C -0.8817(2) 0.54124(15) -0.20700(9) 0.0242(6) Uani 1 1 d .
H104 H -0.8441 0.5354 -0.1775 0.036 Uiso 1 1 calc R
H105 H -0.9121 0.4946 -0.2050 0.036 Uiso 1 1 calc R
H106 H -0.9469 0.5861 -0.2109 0.036 Uiso 1 1 calc R
C63 C -0.5467(2) 0.30061(14) -0.26117(10) 0.0225(6) Uani 1 1 d .
H107 H -0.5419 0.2848 -0.2262 0.034 Uiso 1 1 calc R
H108 H -0.4729 0.3157 -0.2767 0.034 Uiso 1 1 calc R
H109 H -0.5598 0.2574 -0.2725 0.034 Uiso 1 1 calc R
C64 C -0.6870(2) 0.40522(16) -0.34278(9) 0.0259(6) Uani 1 1 d .
H110 H -0.6181 0.4247 -0.3605 0.039 Uiso 1 1 calc R
H111 H -0.7586 0.4442 -0.3512 0.039 Uiso 1 1 calc R
H112 H -0.6921 0.3576 -0.3512 0.039 Uiso 1 1 calc R
C65 C -0.8122(2) 0.35430(15) -0.24629(10) 0.0229(6) Uani 1 1 d .
H113 H -0.8275 0.3134 -0.2593 0.034 Uiso 1 1 calc R
H114 H -0.8778 0.3988 -0.2522 0.034 Uiso 1 1 calc R
H115 H -0.8045 0.3349 -0.2116 0.034 Uiso 1 1 calc R
C66 C -0.5249(3) 0.18601(16) -0.03247(11) 0.0332(7) Uani 1 1 d .
H116 H -0.5292 0.2025 -0.0026 0.050 Uiso 1 1 calc R
H117 H -0.4567 0.2011 -0.0534 0.050 Uiso 1 1 calc R
H118 H -0.5166 0.1297 -0.0250 0.050 Uiso 1 1 calc R
C67 C -0.6573(3) 0.19596(17) -0.11862(10) 0.0348(7) Uani 1 1 d .
H119 H -0.6485 0.1396 -0.1092 0.052 Uiso 1 1 calc R
H120 H -0.5900 0.2100 -0.1406 0.052 Uiso 1 1 calc R
H121 H -0.7304 0.2189 -0.1347 0.052 Uiso 1 1 calc R
C68 C -0.7910(3) 0.20398(18) -0.02260(11) 0.0409(8) Uani 1 1 d .
H122 H -0.7846 0.1480 -0.0164 0.061 Uiso 1 1 calc R
H123 H -0.8646 0.2306 -0.0376 0.061 Uiso 1 1 calc R
H124 H -0.7908 0.2182 0.0078 0.061 Uiso 1 1 calc R
C69 C -0.5984(2) 0.36536(16) 0.00889(9) 0.0274(6) Uani 1 1 d .
H125 H -0.6083 0.4016 0.0294 0.041 Uiso 1 1 calc R
H126 H -0.5193 0.3615 -0.0078 0.041 Uiso 1 1 calc R
H127 H -0.6080 0.3144 0.0287 0.041 Uiso 1 1 calc R
C70 C -0.7076(3) 0.50359(15) -0.06838(10) 0.0337(7) Uani 1 1 d .
H128 H -0.7274 0.5361 -0.0453 0.051 Uiso 1 1 calc R
H129 H -0.7650 0.5214 -0.0929 0.051 Uiso 1 1 calc R
H130 H -0.6284 0.5071 -0.0838 0.051 Uiso 1 1 calc R
C71 C -0.8596(2) 0.39810(19) -0.00313(10) 0.0363(7) Uani 1 1 d .
H131 H -0.8622 0.3451 0.0153 0.054 Uiso 1 1 calc R
H132 H -0.9205 0.4154 -0.0262 0.054 Uiso 1 1 calc R
H133 H -0.8739 0.4323 0.0189 0.054 Uiso 1 1 calc R
C72 C -0.2045(2) 0.24456(15) -0.07084(9) 0.0246(6) Uani 1 1 d .
H134 H -0.2835 0.2537 -0.0545 0.037 Uiso 1 1 calc R
H135 H -0.1526 0.2697 -0.0589 0.037 Uiso 1 1 calc R
H136 H -0.1727 0.1889 -0.0644 0.037 Uiso 1 1 calc R
C73 C -0.0601(2) 0.26774(15) -0.16702(9) 0.0235(6) Uani 1 1 d .
H137 H -0.0397 0.2147 -0.1710 0.035 Uiso 1 1 calc R
H138 H -0.0042 0.2749 -0.1468 0.035 Uiso 1 1 calc R
H139 H -0.0563 0.3042 -0.1986 0.035 Uiso 1 1 calc R
C74 C -0.3052(2) 0.22716(13) -0.15514(9) 0.0188(5) Uani 1 1 d .
H140 H -0.2622 0.1736 -0.1508 0.028 Uiso 1 1 calc R
H141 H -0.3220 0.2487 -0.1889 0.028 Uiso 1 1 calc R
H142 H -0.3795 0.2285 -0.1349 0.028 Uiso 1 1 calc R
C75 C -0.0663(2) 0.41107(16) -0.11026(11) 0.0307(6) Uani 1 1 d .
H143 H -0.0361 0.4434 -0.0945 0.046 Uiso 1 1 calc R
H144 H -0.0238 0.4119 -0.1419 0.046 Uiso 1 1 calc R
H145 H -0.0548 0.3579 -0.0905 0.046 Uiso 1 1 calc R
C76 C -0.2346(2) 0.55518(15) -0.14601(10) 0.0262(6) Uani 1 1 d .
H146 H -0.3119 0.5845 -0.1374 0.039 Uiso 1 1 calc R
H147 H -0.2226 0.5636 -0.1810 0.039 Uiso 1 1 calc R
H148 H -0.1727 0.5725 -0.1342 0.039 Uiso 1 1 calc R
C77 C -0.3102(3) 0.44053(17) -0.05748(10) 0.0312(6) Uani 1 1 d .
H149 H -0.2809 0.4700 -0.0394 0.047 Uiso 1 1 calc R
H150 H -0.2984 0.3860 -0.0400 0.047 Uiso 1 1 calc R
H151 H -0.3945 0.4608 -0.0614 0.047 Uiso 1 1 calc R
C78 C -0.3269(2) 0.63281(13) -0.38682(8) 0.0141(5) Uani 1 1 d .
C79 C -0.2187(2) 0.64624(13) -0.41114(9) 0.0176(5) Uani 1 1 d .
C80 C -0.2116(2) 0.66868(13) -0.46121(9) 0.0195(5) Uani 1 1 d .
H152 H -0.1378 0.6761 -0.4779 0.023 Uiso 1 1 calc R
C81 C -0.3083(2) 0.68066(14) -0.48754(9) 0.0203(5) Uani 1 1 d .
C82 C -0.4162(2) 0.67134(14) -0.46222(9) 0.0197(5) Uani 1 1 d .
H153 H -0.4839 0.6812 -0.4796 0.024 Uiso 1 1 calc R
C83 C -0.4281(2) 0.64811(13) -0.41229(9) 0.0171(5) Uani 1 1 d .
C84 C -0.1119(2) 0.64043(15) -0.38502(9) 0.0222(6) Uani 1 1 d .
H154 H -0.0404 0.6207 -0.4034 0.033 Uiso 1 1 calc R
H155 H -0.1175 0.6052 -0.3531 0.033 Uiso 1 1 calc R
H156 H -0.1082 0.6917 -0.3816 0.033 Uiso 1 1 calc R
C85 C -0.2991(2) 0.70453(17) -0.54183(9) 0.0319(7) Uani 1 1 d .
H157 H -0.3211 0.6653 -0.5545 0.048 Uiso 1 1 calc R
H158 H -0.2178 0.7095 -0.5535 0.048 Uiso 1 1 calc R
H159 H -0.3524 0.7543 -0.5527 0.048 Uiso 1 1 calc R
C86 C -0.5485(2) 0.64388(15) -0.38680(9) 0.0219(5) Uani 1 1 d .
H160 H -0.5756 0.6877 -0.3720 0.033 Uiso 1 1 calc R
H161 H -0.5442 0.5954 -0.3619 0.033 Uiso 1 1 calc R
H162 H -0.6040 0.6458 -0.4100 0.033 Uiso 1 1 calc R
O2 O -0.14796(13) 0.46355(9) -0.36205(6) 0.0156(3) Uani 1 1 d .
C87 C -0.0231(2) 0.42902(15) -0.35361(9) 0.0227(6) Uani 1 1 d .
H163 H -0.0167 0.3845 -0.3252 0.027 Uiso 1 1 calc R
H164 H 0.0181 0.4676 -0.3483 0.027 Uiso 1 1 calc R
C88 C 0.0295(2) 0.40301(16) -0.39880(9) 0.0278(6) Uani 1 1 d .
H165 H 0.1123 0.4098 -0.4064 0.033 Uiso 1 1 calc R
H166 H 0.0266 0.3481 -0.3953 0.033 Uiso 1 1 calc R
C89 C -0.0489(2) 0.45574(16) -0.43706(9) 0.0249(6) Uani 1 1 d .
H167 H -0.0279 0.5074 -0.4481 0.030 Uiso 1 1 calc R
H168 H -0.0446 0.4333 -0.4650 0.030 Uiso 1 1 calc R
C90 C -0.1693(2) 0.45965(14) -0.41022(8) 0.0189(5) Uani 1 1 d .
H169 H -0.2254 0.5061 -0.4258 0.023 Uiso 1 1 calc R
H170 H -0.2010 0.4131 -0.4087 0.023 Uiso 1 1 calc R
C91 C 0.7668(3) 0.4230(2) 0.47100(14) 0.0612(10) Uani 1 1 d .
H171 H 0.7528 0.4214 0.4386 0.092 Uiso 1 1 calc R
H172 H 0.8228 0.3763 0.4853 0.092 Uiso 1 1 calc R
H173 H 0.7996 0.4687 0.4691 0.092 Uiso 1 1 calc R
C92 C 0.6494(3) 0.4272(2) 0.50246(13) 0.0524(9) Uani 1 1 d .
H174 H 0.6184 0.3800 0.5050 0.063 Uiso 1 1 calc R
H175 H 0.6648 0.4277 0.5352 0.063 Uiso 1 1 calc R
C93 C 0.5577(3) 0.4961(2) 0.48362(12) 0.0469(8) Uani 1 1 d .
H176 H 0.5387 0.4937 0.4517 0.056 Uiso 1 1 calc R
H177 H 0.5908 0.5431 0.4790 0.056 Uiso 1 1 calc R

loop_
_atom_site_aniso_label
_atom_site_aniso_U_11
_atom_site_aniso_U_22
_atom_site_aniso_U_33
_atom_site_aniso_U_23
_atom_site_aniso_U_13
_atom_site_aniso_U_12
Hf1 0.01118(5) 0.01103(5) 0.01041(5) -0.00251(4) 0.00002(4) -0.00255(4)
Cl1 0.0126(3) 0.0247(3) 0.0165(3) -0.0051(2) 0.0015(2) -0.0056(2)
Cl2 0.0129(3) 0.0186(3) 0.0162(3) -0.0048(2) 0.0018(2) -0.0029(2)
Cl3 0.0254(3) 0.0131(3) 0.0162(3) -0.0010(2) 0.0003(2) -0.0027(2)
N1 0.0094(9) 0.0116(9) 0.0119(10) -0.0016(8) 0.0006(7) -0.0021(7)
N2 0.0148(9) 0.0133(10) 0.0108(10) -0.0007(8) -0.0013(8) -0.0023(8)
C1 0.0109(11) 0.0149(11) 0.0132(12) -0.0029(9) 0.0015(9) -0.0039(9)
C2 0.0185(12) 0.0120(11) 0.0178(13) -0.0061(10) 0.0001(10) 0.0011(9)
C3 0.0146(11) 0.0142(12) 0.0185(13) -0.0031(10) -0.0016(10) -0.0023(9)
C4 0.0166(12) 0.0152(12) 0.0158(12) -0.0055(10) -0.0013(9) -0.0003(9)
C5 0.0371(15) 0.0167(13) 0.0224(14) -0.0054(11) -0.0070(12) 0.0052(11)
C6 0.0147(11) 0.0094(11) 0.0105(11) -0.0041(9) -0.0019(9) -0.0006(9)
C7 0.0138(11) 0.0096(11) 0.0134(12) -0.0034(9) 0.0010(9) -0.0018(9)
C8 0.0110(11) 0.0134(11) 0.0152(12) -0.0042(9) -0.0003(9) -0.0018(9)
C9 0.0154(11) 0.0098(11) 0.0126(12) -0.0044(9) -0.0019(9) 0.0000(9)
C10 0.0165(11) 0.0123(11) 0.0108(12) -0.0032(9) 0.0015(9) -0.0028(9)
C11 0.0131(11) 0.0098(11) 0.0129(12) -0.0052(9) 0.0002(9) -0.0006(9)
C12 0.0105(11) 0.0158(11) 0.0120(12) 0.0001(9) 0.0000(9) -0.0030(9)
C13 0.0128(11) 0.0194(12) 0.0115(12) -0.0028(10) -0.0009(9) -0.0043(9)
C14 0.0134(11) 0.0164(12) 0.0107(12) -0.0029(9) 0.0004(9) -0.0051(9)
Si1 0.0125(3) 0.0178(3) 0.0152(3) -0.0033(3) 0.0008(3) -0.0015(3)
Si2 0.0143(3) 0.0148(3) 0.0171(3) 0.0004(3) -0.0028(3) -0.0049(3)
Si3 0.0184(3) 0.0172(3) 0.0151(3) -0.0016(3) -0.0037(3) 0.0019(3)
Si4 0.0162(3) 0.0188(3) 0.0129(3) -0.0043(3) -0.0008(3) -0.0038(3)
Si5 0.0193(3) 0.0148(3) 0.0165(3) -0.0010(3) -0.0025(3) -0.0066(3)
Si6 0.0128(3) 0.0213(3) 0.0146(3) -0.0063(3) 0.0014(3) -0.0039(3)
C15 0.0223(13) 0.0170(12) 0.0246(14) -0.0070(11) -0.0026(11) -0.0015(10)
C16 0.0200(13) 0.0401(16) 0.0188(14) -0.0049(12) 0.0031(11) -0.0025(12)
C17 0.0143(12) 0.0230(13) 0.0244(14) -0.0048(11) 0.0003(10) -0.0021(10)
C18 0.0250(14) 0.0177(13) 0.0348(16) -0.0060(12) -0.0076(12) -0.0035(11)
C19 0.0257(14) 0.0207(14) 0.0414(18) 0.0016(12) 0.0063(13) -0.0086(11)
C20 0.0392(16) 0.0265(14) 0.0292(16) 0.0011(12) -0.0155(13) -0.0164(12)
C21 0.0316(15) 0.0191(13) 0.0335(16) -0.0004(12) -0.0015(12) -0.0046(11)
C22 0.0378(16) 0.0256(15) 0.0276(16) -0.0108(12) -0.0011(13) 0.0085(12)
C23 0.0345(16) 0.0299(15) 0.0316(16) 0.0013(13) -0.0143(13) 0.0020(12)
C24 0.0290(14) 0.0282(14) 0.0195(14) -0.0094(11) 0.0042(11) -0.0082(11)
C25 0.0398(16) 0.0228(14) 0.0228(15) -0.0088(12) -0.0027(12) -0.0024(12)
C26 0.0252(14) 0.0431(17) 0.0264(15) -0.0166(13) -0.0028(12) -0.0082(12)
C27 0.0288(14) 0.0231(14) 0.0285(15) -0.0051(12) -0.0068(12) -0.0115(11)
C28 0.0289(14) 0.0157(12) 0.0251(14) -0.0037(11) -0.0062(11) -0.0009(10)
C29 0.0278(14) 0.0257(14) 0.0207(14) 0.0028(11) -0.0024(11) -0.0100(11)
C30 0.0182(13) 0.0335(15) 0.0307(16) -0.0100(13) 0.0038(11) -0.0080(11)
C31 0.0151(12) 0.0253(13) 0.0237(14) -0.0092(11) 0.0000(10) 0.0003(10)
C32 0.0239(13) 0.0320(15) 0.0194(14) -0.0111(12) 0.0007(11) -0.0012(11)
C33 0.0190(12) 0.0098(11) 0.0136(12) -0.0016(9) -0.0008(9) 0.0001(9)
C34 0.0188(12) 0.0135(12) 0.0181(13) -0.0019(10) -0.0033(10) 0.0008(9)
C35 0.0231(13) 0.0182(12) 0.0172(13) -0.0044(10) -0.0059(10) 0.0016(10)
C36 0.0275(13) 0.0121(11) 0.0151(13) -0.0028(10) -0.0014(10) 0.0021(10)
C37 0.0235(13) 0.0135(12) 0.0185(13) -0.0026(10) 0.0028(10) -0.0036(10)
C38 0.0213(12) 0.0100(11) 0.0180(13) -0.0028(10) -0.0012(10) -0.0030(9)
C39 0.0192(13) 0.0273(14) 0.0208(14) -0.0011(11) -0.0061(10) -0.0012(11)
C40 0.0336(15) 0.0246(14) 0.0176(14) -0.0038(11) -0.0012(11) 0.0003(11)
C41 0.0262(13) 0.0196(13) 0.0212(14) -0.0022(11) -0.0017(11) -0.0101(11)
O1 0.0172(8) 0.0186(8) 0.0113(8) -0.0043(7) 0.0010(6) -0.0078(7)
C42 0.0253(13) 0.0282(14) 0.0205(14) -0.0072(11) 0.0004(11) -0.0170(11)
C43 0.0349(16) 0.0394(17) 0.0263(15) -0.0150(13) 0.0010(12) -0.0200(13)
C44 0.0309(14) 0.0354(16) 0.0160(13) -0.0092(12) -0.0024(11) -0.0088(12)
C45 0.0205(12) 0.0218(13) 0.0104(12) -0.0042(10) 0.0028(10) -0.0038(10)
Hf2 0.01135(5) 0.01075(5) 0.01091(5) -0.00206(4) -0.00041(4) -0.00243(4)
Cl4 0.0135(3) 0.0204(3) 0.0162(3) -0.0040(2) -0.0024(2) -0.0049(2)
Cl5 0.0157(3) 0.0204(3) 0.0188(3) -0.0081(2) -0.0020(2) -0.0052(2)
Cl6 0.0260(3) 0.0117(3) 0.0172(3) -0.0018(2) -0.0010(2) -0.0017(2)
N3 0.0116(9) 0.0115(9) 0.0109(10) -0.0022(8) -0.0018(7) -0.0031(7)
N4 0.0141(9) 0.0140(10) 0.0130(10) -0.0014(8) -0.0012(8) -0.0038(8)
C46 0.0119(11) 0.0157(12) 0.0155(12) -0.0045(10) -0.0043(9) -0.0013(9)
C47 0.0168(12) 0.0143(12) 0.0176(13) -0.0075(10) -0.0024(10) -0.0031(9)
C48 0.0165(12) 0.0127(11) 0.0178(13) -0.0010(10) -0.0048(10) -0.0042(9)
C49 0.0215(12) 0.0138(12) 0.0165(13) -0.0066(10) 0.0006(10) -0.0041(10)
C50 0.0383(15) 0.0145(12) 0.0222(14) -0.0021(11) 0.0004(12) -0.0078(11)
C51 0.0152(11) 0.0095(11) 0.0100(11) -0.0044(9) 0.0013(9) -0.0026(9)
C52 0.0154(11) 0.0092(11) 0.0130(12) -0.0047(9) 0.0000(9) -0.0008(9)
C53 0.0140(11) 0.0130(11) 0.0178(13) -0.0047(10) -0.0001(9) -0.0039(9)
C54 0.0165(12) 0.0131(11) 0.0135(12) -0.0043(9) 0.0032(9) -0.0033(9)
C55 0.0184(12) 0.0120(11) 0.0098(11) -0.0024(9) -0.0028(9) -0.0015(9)
C56 0.0155(11) 0.0117(11) 0.0125(12) -0.0065(9) -0.0013(9) -0.0021(9)
C57 0.0122(11) 0.0141(11) 0.0143(12) -0.0041(9) 0.0005(9) -0.0025(9)
C58 0.0149(11) 0.0221(13) 0.0130(12) -0.0010(10) 0.0002(9) -0.0031(10)
C59 0.0148(11) 0.0145(11) 0.0122(12) -0.0016(9) -0.0020(9) -0.0036(9)
Si7 0.0130(3) 0.0149(3) 0.0166(3) -0.0031(3) -0.0014(3) -0.0023(2)
Si8 0.0157(3) 0.0171(3) 0.0197(4) -0.0067(3) -0.0018(3) -0.0047(3)
Si9 0.0234(4) 0.0214(4) 0.0185(4) -0.0004(3) 0.0032(3) -0.0091(3)
Si10 0.0203(3) 0.0244(4) 0.0120(3) -0.0034(3) 0.0004(3) 0.0014(3)
Si11 0.0159(3) 0.0152(3) 0.0147(3) -0.0007(3) -0.0009(3) -0.0012(3)
Si12 0.0231(3) 0.0200(3) 0.0158(3) -0.0037(3) -0.0057(3) -0.0073(3)
C60 0.0222(13) 0.0169(12) 0.0308(15) -0.0059(11) -0.0047(11) -0.0022(10)
C61 0.0192(12) 0.0220(13) 0.0250(14) -0.0030(11) -0.0058(11) -0.0047(10)
C62 0.0190(13) 0.0220(13) 0.0263(15) -0.0037(11) 0.0037(11) 0.0014(10)
C63 0.0208(13) 0.0168(12) 0.0323(15) -0.0098(11) -0.0019(11) -0.0044(10)
C64 0.0229(13) 0.0345(15) 0.0256(15) -0.0138(12) -0.0026(11) -0.0086(11)
C65 0.0226(13) 0.0230(13) 0.0274(15) -0.0090(11) -0.0022(11) -0.0098(11)
C66 0.0374(16) 0.0245(15) 0.0335(17) -0.0011(13) -0.0046(13) -0.0036(12)
C67 0.0499(18) 0.0277(15) 0.0312(16) -0.0080(13) 0.0026(14) -0.0186(14)
C68 0.0406(18) 0.0375(17) 0.0399(19) 0.0003(14) 0.0129(14) -0.0188(14)
C69 0.0269(14) 0.0330(15) 0.0208(14) -0.0071(12) -0.0049(11) -0.0003(12)
C70 0.0520(19) 0.0250(15) 0.0195(15) -0.0084(12) -0.0006(13) 0.0042(13)
C71 0.0245(14) 0.058(2) 0.0219(15) -0.0116(14) 0.0007(12) 0.0023(13)
C72 0.0273(14) 0.0229(13) 0.0192(14) 0.0026(11) -0.0044(11) -0.0035(11)
C73 0.0178(12) 0.0237(13) 0.0237(14) -0.0009(11) -0.0018(10) 0.0010(10)
C74 0.0223(13) 0.0143(12) 0.0183(13) -0.0044(10) 0.0034(10) -0.0028(10)
C75 0.0292(15) 0.0293(15) 0.0353(17) -0.0002(13) -0.0139(13) -0.0120(12)
C76 0.0315(15) 0.0243(14) 0.0277(15) -0.0083(12) -0.0088(12) -0.0094(11)
C77 0.0443(17) 0.0343(16) 0.0212(15) -0.0124(12) -0.0015(12) -0.0145(13)
C78 0.0194(12) 0.0109(11) 0.0111(12) -0.0010(9) -0.0013(9) -0.0032(9)
C79 0.0191(12) 0.0122(11) 0.0197(13) 0.0007(10) -0.0025(10) -0.0039(9)
C80 0.0178(12) 0.0158(12) 0.0213(14) -0.0003(10) 0.0014(10) -0.0027(10)
C81 0.0255(13) 0.0172(12) 0.0154(13) -0.0016(10) -0.0014(10) -0.0012(10)
C82 0.0200(12) 0.0199(13) 0.0177(13) -0.0025(10) -0.0062(10) -0.0005(10)
C83 0.0184(12) 0.0152(12) 0.0172(13) -0.0025(10) -0.0031(10) -0.0028(9)
C84 0.0195(13) 0.0224(13) 0.0226(14) 0.0026(11) -0.0029(10) -0.0088(10)
C85 0.0318(15) 0.0426(17) 0.0154(14) 0.0007(12) -0.0004(11) -0.0049(13)
C86 0.0165(12) 0.0264(14) 0.0197(14) -0.0019(11) -0.0019(10) -0.0023(10)
O2 0.0140(8) 0.0203(9) 0.0120(8) -0.0042(7) -0.0011(6) -0.0022(7)
C87 0.0133(12) 0.0305(14) 0.0225(14) -0.0079(11) -0.0002(10) 0.0005(10)
C88 0.0214(13) 0.0369(16) 0.0254(15) -0.0135(13) 0.0034(11) -0.0023(12)
C89 0.0278(14) 0.0304(14) 0.0163(13) -0.0062(11) 0.0059(11) -0.0091(11)
C90 0.0253(13) 0.0216(13) 0.0112(12) -0.0050(10) -0.0002(10) -0.0067(10)
C91 0.060(2) 0.072(3) 0.055(2) -0.013(2) -0.016(2) -0.016(2)
C92 0.071(2) 0.052(2) 0.043(2) -0.0045(17) -0.0237(18) -0.0265(19)
C93 0.057(2) 0.046(2) 0.045(2) -0.0086(16) -0.0196(16) -0.0188(17)

loop_
_atom_type_symbol
_atom_type_description
_atom_type_scat_dispersion_real
_atom_type_scat_dispersion_imag
_atom_type_scat_source
C C 0.0033 0.0016 'International Tables Vol C Tables 4.2.6.8 and 6.1.1.4'
H H 0.0000 0.0000 'International Tables Vol C Tables 4.2.6.8 and 6.1.1.4'
Cl Cl 0.1484 0.1585 'International Tables Vol C Tables 4.2.6.8 and 6.1.1.4'
Hf Hf -0.5830 6.1852 'International Tables Vol C Tables 4.2.6.8 and 6.1.1.4'
N N 0.0061 0.0033 'International Tables Vol C Tables 4.2.6.8 and 6.1.1.4'
O O 0.0106 0.0060 'International Tables Vol C Tables 4.2.6.8 and 6.1.1.4'
Si Si 0.0817 0.0704 'International Tables Vol C Tables 4.2.6.8 and 6.1.1.4'

loop_
_geom_angle_atom_site_label_1
_geom_angle_atom_site_label_2
_geom_angle_atom_site_label_3
_geom_angle
_geom_angle_site_symmetry_1
_geom_angle_site_symmetry_3
N1 Hf1 N2 87.12(7) . .
N1 Hf1 O1 175.03(6) . .
N2 Hf1 O1 91.24(6) . .
N1 Hf1 Cl1 91.63(5) . .
N2 Hf1 Cl1 87.42(5) . .
O1 Hf1 Cl1 83.60(4) . .
N1 Hf1 Cl3 96.20(5) . .
N2 Hf1 Cl3 176.60(5) . .
O1 Hf1 Cl3 85.51(4) . .
Cl1 Hf1 Cl3 93.20(2) . .
N1 Hf1 Cl2 101.71(5) . .
N2 Hf1 Cl2 88.10(5) . .
O1 Hf1 Cl2 82.92(4) . .
Cl1 Hf1 Cl2 165.69(2) . .
Cl3 Hf1 Cl2 90.511(19) . .
N1 Hf1 C1 21.89(6) . .
N2 Hf1 C1 67.59(6) . .
O1 Hf1 C1 154.36(6) . .
Cl1 Hf1 C1 81.24(4) . .
Cl3 Hf1 C1 115.81(4) . .
Cl2 Hf1 C1 109.48(4) . .
N1 Hf1 C3 69.05(6) . .
N2 Hf1 C3 21.67(7) . .
O1 Hf1 C3 108.30(6) . .
Cl1 Hf1 C3 76.67(4) . .
Cl3 Hf1 C3 161.49(5) . .
Cl2 Hf1 C3 103.13(4) . .
C1 Hf1 C3 47.93(6) . .
N1 Hf1 C2 46.16(6) . .
N2 Hf1 C2 45.31(6) . .
O1 Hf1 C2 130.47(6) . .
Cl1 Hf1 C2 73.75(4) . .
Cl3 Hf1 C2 138.03(4) . .
Cl2 Hf1 C2 111.99(4) . .
C1 Hf1 C2 24.37(6) . .
C3 Hf1 C2 24.25(6) . .
C1 N1 C6 111.71(18) . .
C1 N1 Hf1 121.30(15) . .
C6 N1 Hf1 126.75(13) . .
C3 N2 C33 116.76(19) . .
C3 N2 Hf1 120.95(15) . .
C33 N2 Hf1 121.96(14) . .
N1 C1 C2 125.7(2) . .
N1 C1 C4 119.4(2) . .
C2 C1 C4 114.9(2) . .
N1 C1 Hf1 36.82(10) . .
C2 C1 Hf1 89.20(14) . .
C4 C1 Hf1 155.76(15) . .
C3 C2 C1 130.1(2) . .
C3 C2 Hf1 67.00(13) . .
C1 C2 Hf1 66.43(13) . .
C3 C2 H1 115.0 . .
C1 C2 H1 115.0 . .
Hf1 C2 H1 159.4 . .
N2 C3 C2 124.0(2) . .
N2 C3 C5 119.6(2) . .
C2 C3 C5 116.3(2) . .
N2 C3 Hf1 37.39(11) . .
C2 C3 Hf1 88.75(14) . .
C5 C3 Hf1 153.09(17) . .
C1 C4 H2 109.5 . .
C1 C4 H3 109.5 . .
H2 C4 H3 109.5 . .
C1 C4 H4 109.5 . .
H2 C4 H4 109.5 . .
H3 C4 H4 109.5 . .
C3 C5 H5 109.5 . .
C3 C5 H6 109.5 . .
H5 C5 H6 109.5 . .
C3 C5 H7 109.5 . .
H5 C5 H7 109.5 . .
H6 C5 H7 109.5 . .
C7 C6 C11 120.6(2) . .
C7 C6 N1 118.75(19) . .
C11 C6 N1 119.72(19) . .
C8 C7 C6 117.9(2) . .
C8 C7 C12 117.42(19) . .
C6 C7 C12 124.7(2) . .
C9 C8 C7 123.5(2) . .
C9 C8 H8 118.3 . .
C7 C8 H8 118.3 . .
C8 C9 C10 117.2(2) . .
C8 C9 C13 118.7(2) . .
C10 C9 C13 124.1(2) . .
C9 C10 C11 122.8(2) . .
C9 C10 H9 118.6 . .
C11 C10 H9 118.6 . .
C10 C11 C6 117.8(2) . .
C10 C11 C14 118.47(19) . .
C6 C11 C14 123.7(2) . .
C7 C12 Si2 115.38(16) . .
C7 C12 Si1 107.26(15) . .
Si2 C12 Si1 115.32(11) . .
C7 C12 H10 106.0 . .
Si2 C12 H10 106.0 . .
Si1 C12 H10 106.0 . .
C9 C13 Si3 112.90(15) . .
C9 C13 Si4 113.47(15) . .
Si3 C13 Si4 119.29(12) . .
C9 C13 H11 102.8 . .
Si3 C13 H11 102.8 . .
Si4 C13 H11 102.8 . .
C11 C14 Si6 118.90(15) . .
C11 C14 Si5 109.86(15) . .
Si6 C14 Si5 112.05(11) . .
C11 C14 H12 104.9 . .
Si6 C14 H12 104.9 . .
Si5 C14 H12 104.9 . .
C15 Si1 C17 106.22(11) . .
C15 Si1 C16 108.57(12) . .
C17 Si1 C16 107.65(11) . .
C15 Si1 C12 109.85(10) . .
C17 Si1 C12 112.72(11) . .
C16 Si1 C12 111.60(11) . .
C20 Si2 C19 107.73(13) . .
C20 Si2 C18 107.30(13) . .
C19 Si2 C18 105.06(12) . .
C20 Si2 C12 114.04(11) . .
C19 Si2 C12 111.01(11) . .
C18 Si2 C12 111.21(11) . .
C22 Si3 C23 107.69(13) . .
C22 Si3 C21 108.59(14) . .
C23 Si3 C21 108.20(13) . .
C22 Si3 C13 107.76(11) . .
C23 Si3 C13 109.48(12) . .
C21 Si3 C13 114.90(11) . .
C24 Si4 C25 108.72(12) . .
C24 Si4 C26 109.09(12) . .
C25 Si4 C26 107.91(13) . .
C24 Si4 C13 112.56(11) . .
C25 Si4 C13 109.23(11) . .
C26 Si4 C13 109.23(11) . .
C27 Si5 C28 108.01(12) . .
C27 Si5 C29 107.79(12) . .
C28 Si5 C29 105.46(12) . .
C27 Si5 C14 108.95(11) . .
C28 Si5 C14 112.30(11) . .
C29 Si5 C14 114.07(11) . .
C32 Si6 C31 109.53(12) . .
C32 Si6 C30 108.31(12) . .
C31 Si6 C30 101.60(12) . .
C32 Si6 C14 111.34(11) . .
C31 Si6 C14 114.12(11) . .
C30 Si6 C14 111.43(11) . .
Si1 C15 H13 109.5 . .
Si1 C15 H14 109.5 . .
H13 C15 H14 109.5 . .
Si1 C15 H15 109.5 . .
H13 C15 H15 109.5 . .
H14 C15 H15 109.5 . .
Si1 C16 H16 109.5 . .
Si1 C16 H17 109.5 . .
H16 C16 H17 109.5 . .
Si1 C16 H18 109.5 . .
H16 C16 H18 109.5 . .
H17 C16 H18 109.5 . .
Si1 C17 H19 109.5 . .
Si1 C17 H20 109.5 . .
H19 C17 H20 109.5 . .
Si1 C17 H21 109.5 . .
H19 C17 H21 109.5 . .
H20 C17 H21 109.5 . .
Si2 C18 H22 109.5 . .
Si2 C18 H23 109.5 . .
H22 C18 H23 109.5 . .
Si2 C18 H24 109.5 . .
H22 C18 H24 109.5 . .
H23 C18 H24 109.5 . .
Si2 C19 H25 109.5 . .
Si2 C19 H26 109.5 . .
H25 C19 H26 109.5 . .
Si2 C19 H27 109.5 . .
H25 C19 H27 109.5 . .
H26 C19 H27 109.5 . .
Si2 C20 H28 109.5 . .
Si2 C20 H29 109.5 . .
H28 C20 H29 109.5 . .
Si2 C20 H30 109.5 . .
H28 C20 H30 109.5 . .
H29 C20 H30 109.5 . .
Si3 C21 H31 109.5 . .
Si3 C21 H32 109.5 . .
H31 C21 H32 109.5 . .
Si3 C21 H33 109.5 . .
H31 C21 H33 109.5 . .
H32 C21 H33 109.5 . .
Si3 C22 H34 109.5 . .
Si3 C22 H35 109.5 . .
H34 C22 H35 109.5 . .
Si3 C22 H36 109.5 . .
H34 C22 H36 109.5 . .
H35 C22 H36 109.5 . .
Si3 C23 H37 109.5 . .
Si3 C23 H38 109.5 . .
H37 C23 H38 109.5 . .
Si3 C23 H39 109.5 . .
H37 C23 H39 109.5 . .
H38 C23 H39 109.5 . .
Si4 C24 H40 109.5 . .
Si4 C24 H41 109.5 . .
H40 C24 H41 109.5 . .
Si4 C24 H42 109.5 . .
H40 C24 H42 109.5 . .
H41 C24 H42 109.5 . .
Si4 C25 H43 109.5 . .
Si4 C25 H44 109.5 . .
H43 C25 H44 109.5 . .
Si4 C25 H45 109.5 . .
H43 C25 H45 109.5 . .
H44 C25 H45 109.5 . .
Si4 C26 H46 109.5 . .
Si4 C26 H47 109.5 . .
H46 C26 H47 109.5 . .
Si4 C26 H48 109.5 . .
H46 C26 H48 109.5 . .
H47 C26 H48 109.5 . .
Si5 C27 H49 109.5 . .
Si5 C27 H50 109.5 . .
H49 C27 H50 109.5 . .
Si5 C27 H51 109.5 . .
H49 C27 H51 109.5 . .
H50 C27 H51 109.5 . .
Si5 C28 H52 109.5 . .
Si5 C28 H53 109.5 . .
H52 C28 H53 109.5 . .
Si5 C28 H54 109.5 . .
H52 C28 H54 109.5 . .
H53 C28 H54 109.5 . .
Si5 C29 H55 109.5 . .
Si5 C29 H56 109.5 . .
H55 C29 H56 109.5 . .
Si5 C29 H57 109.5 . .
H55 C29 H57 109.5 . .
H56 C29 H57 109.5 . .
Si6 C30 H58 109.5 . .
Si6 C30 H59 109.5 . .
H58 C30 H59 109.5 . .
Si6 C30 H60 109.5 . .
H58 C30 H60 109.5 . .
H59 C30 H60 109.5 . .
Si6 C31 H61 109.5 . .
Si6 C31 H62 109.5 . .
H61 C31 H62 109.5 . .
Si6 C31 H63 109.5 . .
H61 C31 H63 109.5 . .
H62 C31 H63 109.5 . .
Si6 C32 H64 109.5 . .
Si6 C32 H65 109.5 . .
H64 C32 H65 109.5 . .
Si6 C32 H66 109.5 . .
H64 C32 H66 109.5 . .
H65 C32 H66 109.5 . .
C34 C33 C38 120.2(2) . .
C34 C33 N2 121.7(2) . .
C38 C33 N2 118.2(2) . .
C35 C34 C33 118.4(2) . .
C35 C34 C39 118.9(2) . .
C33 C34 C39 122.6(2) . .
C36 C35 C34 122.7(2) . .
C36 C35 H67 118.6 . .
C34 C35 H67 118.6 . .
C35 C36 C37 117.3(2) . .
C35 C36 C40 121.9(2) . .
C37 C36 C40 120.8(2) . .
C38 C37 C36 122.5(2) . .
C38 C37 H68 118.7 . .
C36 C37 H68 118.7 . .
C37 C38 C33 118.6(2) . .
C37 C38 C41 120.2(2) . .
C33 C38 C41 121.1(2) . .
C34 C39 H69 109.5 . .
C34 C39 H70 109.5 . .
H69 C39 H70 109.5 . .
C34 C39 H71 109.5 . .
H69 C39 H71 109.5 . .
H70 C39 H71 109.5 . .
C36 C40 H72 109.5 . .
C36 C40 H73 109.5 . .
H72 C40 H73 109.5 . .
C36 C40 H74 109.5 . .
H72 C40 H74 109.5 . .
H73 C40 H74 109.5 . .
C38 C41 H75 109.5 . .
C38 C41 H76 109.5 . .
H75 C41 H76 109.5 . .
C38 C41 H77 109.5 . .
H75 C41 H77 109.5 . .
H76 C41 H77 109.5 . .
C42 O1 C45 108.65(17) . .
C42 O1 Hf1 120.99(13) . .
C45 O1 Hf1 127.47(13) . .
O1 C42 C43 105.16(19) . .
O1 C42 H78 110.7 . .
C43 C42 H78 110.7 . .
O1 C42 H79 110.7 . .
C43 C42 H79 110.7 . .
H78 C42 H79 108.8 . .
C42 C43 C44 102.7(2) . .
C42 C43 H80 111.2 . .
C44 C43 H80 111.2 . .
C42 C43 H81 111.2 . .
C44 C43 H81 111.2 . .
H80 C43 H81 109.1 . .
C45 C44 C43 101.9(2) . .
C45 C44 H82 111.4 . .
C43 C44 H82 111.4 . .
C45 C44 H83 111.4 . .
C43 C44 H83 111.4 . .
H82 C44 H83 109.3 . .
O1 C45 C44 104.34(18) . .
O1 C45 H84 110.9 . .
C44 C45 H84 110.9 . .
O1 C45 H85 110.9 . .
C44 C45 H85 110.9 . .
H84 C45 H85 108.9 . .
N3 Hf2 N4 86.92(7) . .
N3 Hf2 O2 174.91(6) . .
N4 Hf2 O2 90.38(6) . .
N3 Hf2 Cl6 96.86(5) . .
N4 Hf2 Cl6 175.49(5) . .
O2 Hf2 Cl6 86.02(4) . .
N3 Hf2 Cl4 91.56(5) . .
N4 Hf2 Cl4 88.93(5) . .
O2 Hf2 Cl4 84.07(4) . .
Cl6 Hf2 Cl4 93.40(2) . .
N3 Hf2 Cl5 101.95(5) . .
N4 Hf2 Cl5 87.78(5) . .
O2 Hf2 Cl5 82.24(4) . .
Cl6 Hf2 Cl5 89.03(2) . .
Cl4 Hf2 Cl5 165.899(19) . .
N3 Hf2 C46 22.09(6) . .
N4 Hf2 C46 67.95(6) . .
O2 Hf2 C46 153.33(6) . .
Cl6 Hf2 C46 116.25(4) . .
Cl4 Hf2 C46 80.31(4) . .
Cl5 Hf2 C46 111.00(4) . .
N3 Hf2 C48 68.94(6) . .
N4 Hf2 C48 21.41(7) . .
O2 Hf2 C48 107.50(6) . .
Cl6 Hf2 C48 163.10(5) . .
Cl4 Hf2 C48 78.37(4) . .
Cl5 Hf2 C48 102.56(4) . .
C46 Hf2 C48 48.17(6) . .
N3 Hf2 C47 46.19(6) . .
N4 Hf2 C47 45.51(6) . .
O2 Hf2 C47 129.59(6) . .
Cl6 Hf2 C47 138.94(4) . .
Cl4 Hf2 C47 74.00(4) . .
Cl5 Hf2 C47 112.64(4) . .
C46 Hf2 C47 24.38(6) . .
C48 Hf2 C47 24.52(6) . .
C46 N3 C51 111.89(17) . .
C46 N3 Hf2 121.04(14) . .
C51 N3 Hf2 126.72(13) . .
C48 N4 C78 116.90(19) . .
C48 N4 Hf2 121.15(15) . .
C78 N4 Hf2 121.64(14) . .
N3 C46 C47 125.4(2) . .
N3 C46 C49 119.6(2) . .
C47 C46 C49 114.9(2) . .
N3 C46 Hf2 36.88(10) . .
C47 C46 Hf2 89.50(14) . .
C49 C46 Hf2 155.07(15) . .
C46 C47 C48 130.1(2) . .
C46 C47 Hf2 66.12(13) . .
C48 C47 Hf2 67.60(13) . .
C46 C47 H86 114.9 . .
C48 C47 H86 114.9 . .
Hf2 C47 H86 158.8 . .
N4 C48 C47 123.9(2) . .
N4 C48 C50 120.0(2) . .
C47 C48 C50 116.1(2) . .
N4 C48 Hf2 37.44(11) . .
C47 C48 Hf2 87.88(14) . .
C50 C48 Hf2 154.51(17) . .
C46 C49 H87 109.5 . .
C46 C49 H88 109.5 . .
H87 C49 H88 109.5 . .
C46 C49 H89 109.5 . .
H87 C49 H89 109.5 . .
H88 C49 H89 109.5 . .
C48 C50 H90 109.5 . .
C48 C50 H91 109.5 . .
H90 C50 H91 109.5 . .
C48 C50 H92 109.5 . .
H90 C50 H92 109.5 . .
H91 C50 H92 109.5 . .
C52 C51 C56 121.0(2) . .
C52 C51 N3 118.11(19) . .
C56 C51 N3 119.92(19) . .
C53 C52 C51 117.5(2) . .
C53 C52 C57 117.7(2) . .
C51 C52 C57 124.8(2) . .
C54 C53 C52 123.6(2) . .
C54 C53 H93 118.2 . .
C52 C53 H93 118.2 . .
C53 C54 C55 116.9(2) . .
C53 C54 C58 119.2(2) . .
C55 C54 C58 123.9(2) . .
C54 C55 C56 122.9(2) . .
C54 C55 H94 118.6 . .
C56 C55 H94 118.6 . .
C55 C56 C51 117.5(2) . .
C55 C56 C59 119.1(2) . .
C51 C56 C59 123.4(2) . .
C52 C57 Si7 115.55(15) . .
C52 C57 Si8 107.85(15) . .
Si7 C57 Si8 115.64(12) . .
C52 C57 H95 105.6 . .
Si7 C57 H95 105.6 . .
Si8 C57 H95 105.6 . .
C54 C58 Si9 113.63(16) . .
C54 C58 Si10 111.96(16) . .
Si9 C58 Si10 120.34(13) . .
C54 C58 H96 102.7 . .
Si9 C58 H96 102.7 . .
Si10 C58 H96 102.7 . .
C56 C59 Si12 120.81(16) . .
C56 C59 Si11 109.35(15) . .
Si12 C59 Si11 111.24(11) . .
C56 C59 H97 104.6 . .
Si12 C59 H97 104.6 . .
Si11 C59 H97 104.6 . .
C62 Si7 C60 107.31(12) . .
C62 Si7 C61 108.24(12) . .
C60 Si7 C61 105.13(12) . .
C62 Si7 C57 113.89(11) . .
C60 Si7 C57 112.51(11) . .
C61 Si7 C57 109.31(11) . .
C63 Si8 C65 108.67(12) . .
C63 Si8 C64 107.44(12) . .
C65 Si8 C64 105.87(12) . .
C63 Si8 C57 109.44(11) . .
C65 Si8 C57 112.72(11) . .
C64 Si8 C57 112.47(11) . .
C67 Si9 C68 108.09(14) . .
C67 Si9 C66 108.80(14) . .
C68 Si9 C66 108.16(14) . .
C67 Si9 C58 108.30(12) . .
C68 Si9 C58 109.20(12) . .
C66 Si9 C58 114.14(12) . .
C69 Si10 C71 107.94(13) . .
C69 Si10 C70 109.82(14) . .
C71 Si10 C70 108.04(14) . .
C69 Si10 C58 112.83(12) . .
C71 Si10 C58 110.24(12) . .
C70 Si10 C58 107.87(11) . .
C74 Si11 C73 109.86(11) . .
C74 Si11 C72 104.02(12) . .
C73 Si11 C72 107.79(12) . .
C74 Si11 C59 111.08(10) . .
C73 Si11 C59 109.77(11) . .
C72 Si11 C59 114.11(11) . .
C77 Si12 C75 109.32(13) . .
C77 Si12 C76 107.59(13) . .
C75 Si12 C76 103.05(12) . .
C77 Si12 C59 111.63(11) . .
C75 Si12 C59 109.23(12) . .
C76 Si12 C59 115.58(11) . .
Si7 C60 H98 109.5 . .
Si7 C60 H99 109.5 . .
H98 C60 H99 109.5 . .
Si7 C60 H100 109.5 . .
H98 C60 H100 109.5 . .
H99 C60 H100 109.5 . .
Si7 C61 H101 109.5 . .
Si7 C61 H102 109.5 . .
H101 C61 H102 109.5 . .
Si7 C61 H103 109.5 . .
H101 C61 H103 109.5 . .
H102 C61 H103 109.5 . .
Si7 C62 H104 109.5 . .
Si7 C62 H105 109.5 . .
H104 C62 H105 109.5 . .
Si7 C62 H106 109.5 . .
H104 C62 H106 109.5 . .
H105 C62 H106 109.5 . .
Si8 C63 H107 109.5 . .
Si8 C63 H108 109.5 . .
H107 C63 H108 109.5 . .
Si8 C63 H109 109.5 . .
H107 C63 H109 109.5 . .
H108 C63 H109 109.5 . .
Si8 C64 H110 109.5 . .
Si8 C64 H111 109.5 . .
H110 C64 H111 109.5 . .
Si8 C64 H112 109.5 . .
H110 C64 H112 109.5 . .
H111 C64 H112 109.5 . .
Si8 C65 H113 109.5 . .
Si8 C65 H114 109.5 . .
H113 C65 H114 109.5 . .
Si8 C65 H115 109.5 . .
H113 C65 H115 109.5 . .
H114 C65 H115 109.5 . .
Si9 C66 H116 109.5 . .
Si9 C66 H117 109.5 . .
H116 C66 H117 109.5 . .
Si9 C66 H118 109.5 . .
H116 C66 H118 109.5 . .
H117 C66 H118 109.5 . .
Si9 C67 H119 109.5 . .
Si9 C67 H120 109.5 . .
H119 C67 H120 109.5 . .
Si9 C67 H121 109.5 . .
H119 C67 H121 109.5 . .
H120 C67 H121 109.5 . .
Si9 C68 H122 109.5 . .
Si9 C68 H123 109.5 . .
H122 C68 H123 109.5 . .
Si9 C68 H124 109.5 . .
H122 C68 H124 109.5 . .
H123 C68 H124 109.5 . .
Si10 C69 H125 109.5 . .
Si10 C69 H126 109.5 . .
H125 C69 H126 109.5 . .
Si10 C69 H127 109.5 . .
H125 C69 H127 109.5 . .
H126 C69 H127 109.5 . .
Si10 C70 H128 109.5 . .
Si10 C70 H129 109.5 . .
H128 C70 H129 109.5 . .
Si10 C70 H130 109.5 . .
H128 C70 H130 109.5 . .
H129 C70 H130 109.5 . .
Si10 C71 H131 109.5 . .
Si10 C71 H132 109.5 . .
H131 C71 H132 109.5 . .
Si10 C71 H133 109.5 . .
H131 C71 H133 109.5 . .
H132 C71 H133 109.5 . .
Si11 C72 H134 109.5 . .
Si11 C72 H135 109.5 . .
H134 C72 H135 109.5 . .
Si11 C72 H136 109.5 . .
H134 C72 H136 109.5 . .
H135 C72 H136 109.5 . .
Si11 C73 H137 109.5 . .
Si11 C73 H138 109.5 . .
H137 C73 H138 109.5 . .
Si11 C73 H139 109.5 . .
H137 C73 H139 109.5 . .
H138 C73 H139 109.5 . .
Si11 C74 H140 109.5 . .
Si11 C74 H141 109.5 . .
H140 C74 H141 109.5 . .
Si11 C74 H142 109.5 . .
H140 C74 H142 109.5 . .
H141 C74 H142 109.5 . .
Si12 C75 H143 109.5 . .
Si12 C75 H144 109.5 . .
H143 C75 H144 109.5 . .
Si12 C75 H145 109.5 . .
H143 C75 H145 109.5 . .
H144 C75 H145 109.5 . .
Si12 C76 H146 109.5 . .
Si12 C76 H147 109.5 . .
H146 C76 H147 109.5 . .
Si12 C76 H148 109.5 . .
H146 C76 H148 109.5 . .
H147 C76 H148 109.5 . .
Si12 C77 H149 109.5 . .
Si12 C77 H150 109.5 . .
H149 C77 H150 109.5 . .
Si12 C77 H151 109.5 . .
H149 C77 H151 109.5 . .
H150 C77 H151 109.5 . .
C79 C78 C83 120.5(2) . .
C79 C78 N4 120.9(2) . .
C83 C78 N4 118.6(2) . .
C80 C79 C78 118.4(2) . .
C80 C79 C84 119.2(2) . .
C78 C79 C84 122.4(2) . .
C81 C80 C79 122.4(2) . .
C81 C80 H152 118.8 . .
C79 C80 H152 118.8 . .
C80 C81 C82 117.7(2) . .
C80 C81 C85 121.8(2) . .
C82 C81 C85 120.4(2) . .
C83 C82 C81 122.3(2) . .
C83 C82 H153 118.9 . .
C81 C82 H153 118.9 . .
C82 C83 C78 118.5(2) . .
C82 C83 C86 119.8(2) . .
C78 C83 C86 121.7(2) . .
C79 C84 H154 109.5 . .
C79 C84 H155 109.5 . .
H154 C84 H155 109.5 . .
C79 C84 H156 109.5 . .
H154 C84 H156 109.5 . .
H155 C84 H156 109.5 . .
C81 C85 H157 109.5 . .
C81 C85 H158 109.5 . .
H157 C85 H158 109.5 . .
C81 C85 H159 109.5 . .
H157 C85 H159 109.5 . .
H158 C85 H159 109.5 . .
C83 C86 H160 109.5 . .
C83 C86 H161 109.5 . .
H160 C86 H161 109.5 . .
C83 C86 H162 109.5 . .
H160 C86 H162 109.5 . .
H161 C86 H162 109.5 . .
C90 O2 C87 108.46(17) . .
C90 O2 Hf2 126.82(13) . .
C87 O2 Hf2 121.62(13) . .
O2 C87 C88 105.4(2) . .
O2 C87 H163 110.7 . .
C88 C87 H163 110.7 . .
O2 C87 H164 110.7 . .
C88 C87 H164 110.7 . .
H163 C87 H164 108.8 . .
C89 C88 C87 103.3(2) . .
C89 C88 H165 111.1 . .
C87 C88 H165 111.1 . .
C89 C88 H166 111.1 . .
C87 C88 H166 111.1 . .
H165 C88 H166 109.1 . .
C90 C89 C88 101.7(2) . .
C90 C89 H167 111.4 . .
C88 C89 H167 111.4 . .
C90 C89 H168 111.4 . .
C88 C89 H168 111.4 . .
H167 C89 H168 109.3 . .
O2 C90 C89 103.91(19) . .
O2 C90 H169 111.0 . .
C89 C90 H169 111.0 . .
O2 C90 H170 111.0 . .
C89 C90 H170 111.0 . .
H169 C90 H170 109.0 . .
C92 C91 H171 109.5 . .
C92 C91 H172 109.5 . .
H171 C91 H172 109.5 . .
C92 C91 H173 109.5 . .
H171 C91 H173 109.5 . .
H172 C91 H173 109.5 . .
C93 C92 C91 113.7(3) . .
C93 C92 H174 108.8 . .
C91 C92 H174 108.8 . .
C93 C92 H175 108.8 . .
C91 C92 H175 108.8 . .
H174 C92 H175 107.7 . .
C92 C93 C93 114.3(4) . 2_666
C92 C93 H176 108.7 . .
C93 C93 H176 108.7 2_666 .
C92 C93 H177 108.7 . .
C93 C93 H177 108.7 2_666 .
H176 C93 H177 107.6 . .

loop_
_geom_bond_atom_site_label_1
_geom_bond_atom_site_label_2
_geom_bond_distance
_geom_bond_site_symmetry_2
Hf1 N1 2.1785(18) .
Hf1 N2 2.2088(18) .
Hf1 O1 2.2771(15) .
Hf1 Cl1 2.4070(5) .
Hf1 Cl3 2.4130(6) .
Hf1 Cl2 2.4219(5) .
Hf1 C1 3.106(2) .
Hf1 C3 3.120(2) .
Hf1 C2 3.389(2) .
N1 C1 1.355(3) .
N1 C6 1.471(3) .
N2 C3 1.343(3) .
N2 C33 1.449(3) .
C1 C2 1.398(3) .
C1 C4 1.513(3) .
C2 C3 1.392(3) .
C2 H1 0.9500 .
C3 C5 1.513(3) .
C4 H2 0.9800 .
C4 H3 0.9800 .
C4 H4 0.9800 .
C5 H5 0.9800 .
C5 H6 0.9800 .
C5 H7 0.9800 .
C6 C7 1.413(3) .
C6 C11 1.421(3) .
C7 C8 1.394(3) .
C7 C12 1.526(3) .
C8 C9 1.388(3) .
C8 H8 0.9500 .
C9 C10 1.393(3) .
C9 C13 1.524(3) .
C10 C11 1.405(3) .
C10 H9 0.9500 .
C11 C14 1.526(3) .
C12 Si2 1.908(2) .
C12 Si1 1.910(2) .
C12 H10 1.0000 .
C13 Si3 1.893(2) .
C13 Si4 1.893(2) .
C13 H11 1.0000 .
C14 Si6 1.916(2) .
C14 Si5 1.920(2) .
C14 H12 1.0000 .
Si1 C15 1.864(2) .
Si1 C17 1.876(2) .
Si1 C16 1.882(3) .
Si2 C20 1.863(3) .
Si2 C19 1.873(3) .
Si2 C18 1.877(3) .
Si3 C22 1.866(3) .
Si3 C23 1.867(3) .
Si3 C21 1.868(3) .
Si4 C24 1.865(3) .
Si4 C25 1.866(3) .
Si4 C26 1.871(3) .
Si5 C27 1.873(3) .
Si5 C28 1.874(3) .
Si5 C29 1.885(3) .
Si6 C32 1.866(3) .
Si6 C31 1.872(3) .
Si6 C30 1.885(3) .
C15 H13 0.9800 .
C15 H14 0.9800 .
C15 H15 0.9800 .
C16 H16 0.9800 .
C16 H17 0.9800 .
C16 H18 0.9800 .
C17 H19 0.9800 .
C17 H20 0.9800 .
C17 H21 0.9800 .
C18 H22 0.9800 .
C18 H23 0.9800 .
C18 H24 0.9800 .
C19 H25 0.9800 .
C19 H26 0.9800 .
C19 H27 0.9800 .
C20 H28 0.9800 .
C20 H29 0.9800 .
C20 H30 0.9800 .
C21 H31 0.9800 .
C21 H32 0.9800 .
C21 H33 0.9800 .
C22 H34 0.9800 .
C22 H35 0.9800 .
C22 H36 0.9800 .
C23 H37 0.9800 .
C23 H38 0.9800 .
C23 H39 0.9800 .
C24 H40 0.9800 .
C24 H41 0.9800 .
C24 H42 0.9800 .
C25 H43 0.9800 .
C25 H44 0.9800 .
C25 H45 0.9800 .
C26 H46 0.9800 .
C26 H47 0.9800 .
C26 H48 0.9800 .
C27 H49 0.9800 .
C27 H50 0.9800 .
C27 H51 0.9800 .
C28 H52 0.9800 .
C28 H53 0.9800 .
C28 H54 0.9800 .
C29 H55 0.9800 .
C29 H56 0.9800 .
C29 H57 0.9800 .
C30 H58 0.9800 .
C30 H59 0.9800 .
C30 H60 0.9800 .
C31 H61 0.9800 .
C31 H62 0.9800 .
C31 H63 0.9800 .
C32 H64 0.9800 .
C32 H65 0.9800 .
C32 H66 0.9800 .
C33 C34 1.402(3) .
C33 C38 1.409(3) .
C34 C35 1.397(3) .
C34 C39 1.509(3) .
C35 C36 1.384(3) .
C35 H67 0.9500 .
C36 C37 1.394(4) .
C36 C40 1.510(3) .
C37 C38 1.388(3) .
C37 H68 0.9500 .
C38 C41 1.502(3) .
C39 H69 0.9800 .
C39 H70 0.9800 .
C39 H71 0.9800 .
C40 H72 0.9800 .
C40 H73 0.9800 .
C40 H74 0.9800 .
C41 H75 0.9800 .
C41 H76 0.9800 .
C41 H77 0.9800 .
O1 C42 1.477(3) .
O1 C45 1.480(3) .
C42 C43 1.519(4) .
C42 H78 0.9900 .
C42 H79 0.9900 .
C43 C44 1.525(4) .
C43 H80 0.9900 .
C43 H81 0.9900 .
C44 C45 1.506(3) .
C44 H82 0.9900 .
C44 H83 0.9900 .
C45 H84 0.9900 .
C45 H85 0.9900 .
Hf2 N3 2.1619(18) .
Hf2 N4 2.2185(18) .
Hf2 O2 2.2758(15) .
Hf2 Cl6 2.4087(6) .
Hf2 Cl4 2.4117(5) .
Hf2 Cl5 2.4184(6) .
Hf2 C46 3.087(2) .
Hf2 C48 3.123(2) .
Hf2 C47 3.376(2) .
N3 C46 1.355(3) .
N3 C51 1.477(3) .
N4 C48 1.332(3) .
N4 C78 1.453(3) .
C46 C47 1.394(3) .
C46 C49 1.515(3) .
C47 C48 1.402(3) .
C47 H86 0.9500 .
C48 C50 1.511(3) .
C49 H87 0.9800 .
C49 H88 0.9800 .
C49 H89 0.9800 .
C50 H90 0.9800 .
C50 H91 0.9800 .
C50 H92 0.9800 .
C51 C52 1.409(3) .
C51 C56 1.416(3) .
C52 C53 1.397(3) .
C52 C57 1.525(3) .
C53 C54 1.386(3) .
C53 H93 0.9500 .
C54 C55 1.398(3) .
C54 C58 1.521(3) .
C55 C56 1.402(3) .
C55 H94 0.9500 .
C56 C59 1.526(3) .
C57 Si7 1.901(2) .
C57 Si8 1.914(2) .
C57 H95 1.0000 .
C58 Si9 1.891(2) .
C58 Si10 1.899(2) .
C58 H96 1.0000 .
C59 Si12 1.906(2) .
C59 Si11 1.923(2) .
C59 H97 1.0000 .
Si7 C62 1.867(2) .
Si7 C60 1.869(2) .
Si7 C61 1.871(3) .
Si8 C63 1.869(2) .
Si8 C65 1.875(2) .
Si8 C64 1.877(3) .
Si9 C67 1.869(3) .
Si9 C68 1.869(3) .
Si9 C66 1.871(3) .
Si10 C69 1.861(3) .
Si10 C71 1.871(3) .
Si10 C70 1.871(3) .
Si11 C74 1.867(2) .
Si11 C73 1.878(2) .
Si11 C72 1.884(3) .
Si12 C77 1.867(3) .
Si12 C75 1.878(3) .
Si12 C76 1.878(3) .
C60 H98 0.9800 .
C60 H99 0.9800 .
C60 H100 0.9800 .
C61 H101 0.9800 .
C61 H102 0.9800 .
C61 H103 0.9800 .
C62 H104 0.9800 .
C62 H105 0.9800 .
C62 H106 0.9800 .
C63 H107 0.9800 .
C63 H108 0.9800 .
C63 H109 0.9800 .
C64 H110 0.9800 .
C64 H111 0.9800 .
C64 H112 0.9800 .
C65 H113 0.9800 .
C65 H114 0.9800 .
C65 H115 0.9800 .
C66 H116 0.9800 .
C66 H117 0.9800 .
C66 H118 0.9800 .
C67 H119 0.9800 .
C67 H120 0.9800 .
C67 H121 0.9800 .
C68 H122 0.9800 .
C68 H123 0.9800 .
C68 H124 0.9800 .
C69 H125 0.9800 .
C69 H126 0.9800 .
C69 H127 0.9800 .
C70 H128 0.9800 .
C70 H129 0.9800 .
C70 H130 0.9800 .
C71 H131 0.9800 .
C71 H132 0.9800 .
C71 H133 0.9800 .
C72 H134 0.9800 .
C72 H135 0.9800 .
C72 H136 0.9800 .
C73 H137 0.9800 .
C73 H138 0.9800 .
C73 H139 0.9800 .
C74 H140 0.9800 .
C74 H141 0.9800 .
C74 H142 0.9800 .
C75 H143 0.9800 .
C75 H144 0.9800 .
C75 H145 0.9800 .
C76 H146 0.9800 .
C76 H147 0.9800 .
C76 H148 0.9800 .
C77 H149 0.9800 .
C77 H150 0.9800 .
C77 H151 0.9800 .
C78 C79 1.402(3) .
C78 C83 1.407(3) .
C79 C80 1.393(3) .
C79 C84 1.508(3) .
C80 C81 1.387(3) .
C80 H152 0.9500 .
C81 C82 1.392(3) .
C81 C85 1.511(3) .
C82 C83 1.391(3) .
C82 H153 0.9500 .
C83 C86 1.507(3) .
C84 H154 0.9800 .
C84 H155 0.9800 .
C84 H156 0.9800 .
C85 H157 0.9800 .
C85 H158 0.9800 .
C85 H159 0.9800 .
C86 H160 0.9800 .
C86 H161 0.9800 .
C86 H162 0.9800 .
O2 C90 1.468(3) .
O2 C87 1.476(3) .
C87 C88 1.517(3) .
C87 H163 0.9900 .
C87 H164 0.9900 .
C88 C89 1.515(4) .
C88 H165 0.9900 .
C88 H166 0.9900 .
C89 C90 1.510(3) .
C89 H167 0.9900 .
C89 H168 0.9900 .
C90 H169 0.9900 .
C90 H170 0.9900 .
C91 C92 1.542(5) .
C91 H171 0.9800 .
C91 H172 0.9800 .
C91 H173 0.9800 .
C92 C93 1.490(5) .
C92 H174 0.9900 .
C92 H175 0.9900 .
C93 C93 1.544(7) 2_666
C93 H176 0.9900 .
C93 H177 0.9900 .

loop_
_geom_torsion_atom_site_label_1
_geom_torsion_atom_site_label_2
_geom_torsion_atom_site_label_3
_geom_torsion_atom_site_label_4
_geom_torsion
_geom_torsion_site_symmetry_4
N2 Hf1 N1 C1 -25.98(16) .
Cl1 Hf1 N1 C1 61.35(16) .
Cl3 Hf1 N1 C1 154.74(15) .
Cl2 Hf1 N1 C1 -113.44(16) .
C3 Hf1 N1 C1 -13.71(15) .
C2 Hf1 N1 C1 -4.10(14) .
N2 Hf1 N1 C6 160.22(17) .
Cl1 Hf1 N1 C6 -112.45(16) .
Cl3 Hf1 N1 C6 -19.05(16) .
Cl2 Hf1 N1 C6 72.76(16) .
C1 Hf1 N1 C6 -173.8(3) .
C3 Hf1 N1 C6 172.49(18) .
C2 Hf1 N1 C6 -177.9(2) .
N1 Hf1 N2 C3 32.53(17) .
O1 Hf1 N2 C3 -142.77(17) .
Cl1 Hf1 N2 C3 -59.23(17) .
Cl2 Hf1 N2 C3 134.36(17) .
C1 Hf1 N2 C3 22.36(16) .
C2 Hf1 N2 C3 10.32(15) .
N1 Hf1 N2 C33 -154.27(17) .
O1 Hf1 N2 C33 30.43(16) .
Cl1 Hf1 N2 C33 113.96(16) .
Cl2 Hf1 N2 C33 -52.44(16) .
C1 Hf1 N2 C33 -164.45(18) .
C3 Hf1 N2 C33 173.2(3) .
C2 Hf1 N2 C33 -176.5(2) .
C6 N1 C1 C2 -176.5(2) .
Hf1 N1 C1 C2 8.9(3) .
C6 N1 C1 C4 0.8(3) .
Hf1 N1 C1 C4 -173.86(15) .
C6 N1 C1 Hf1 174.7(2) .
N2 Hf1 C1 N1 151.75(18) .
O1 Hf1 C1 N1 -171.88(15) .
Cl1 Hf1 C1 N1 -117.43(16) .
Cl3 Hf1 C1 N1 -28.11(17) .
Cl2 Hf1 C1 N1 72.35(16) .
C3 Hf1 C1 N1 162.65(19) .
C2 Hf1 C1 N1 172.8(2) .
N1 Hf1 C1 C2 -172.8(2) .
N2 Hf1 C1 C2 -21.06(13) .
O1 Hf1 C1 C2 15.3(2) .
Cl1 Hf1 C1 C2 69.76(13) .
Cl3 Hf1 C1 C2 159.08(12) .
Cl2 Hf1 C1 C2 -100.46(13) .
C3 Hf1 C1 C2 -10.16(12) .
N1 Hf1 C1 C4 13.1(3) .
N2 Hf1 C1 C4 164.9(4) .
O1 Hf1 C1 C4 -158.7(3) .
Cl1 Hf1 C1 C4 -104.3(4) .
Cl3 Hf1 C1 C4 -15.0(4) .
Cl2 Hf1 C1 C4 85.5(4) .
C3 Hf1 C1 C4 175.8(4) .
C2 Hf1 C1 C4 -174.1(4) .
N1 C1 C2 C3 17.2(4) .
C4 C1 C2 C3 -160.1(2) .
Hf1 C1 C2 C3 22.5(3) .
N1 C1 C2 Hf1 -5.30(18) .
C4 C1 C2 Hf1 177.3(2) .
N1 Hf1 C2 C3 -157.70(17) .
N2 Hf1 C2 C3 -9.27(13) .
O1 Hf1 C2 C3 27.23(16) .
Cl1 Hf1 C2 C3 93.57(14) .
Cl3 Hf1 C2 C3 169.86(11) .
Cl2 Hf1 C2 C3 -72.54(14) .
C1 Hf1 C2 C3 -161.4(2) .
N1 Hf1 C2 C1 3.71(13) .
N2 Hf1 C2 C1 152.14(17) .
O1 Hf1 C2 C1 -171.36(12) .
Cl1 Hf1 C2 C1 -105.02(13) .
Cl3 Hf1 C2 C1 -28.73(16) .
Cl2 Hf1 C2 C1 88.87(13) .
C3 Hf1 C2 C1 161.4(2) .
C33 N2 C3 C2 164.5(2) .
Hf1 N2 C3 C2 -22.0(3) .
C33 N2 C3 C5 -12.4(3) .
Hf1 N2 C3 C5 161.10(17) .
C33 N2 C3 Hf1 -173.5(3) .
C1 C2 C3 N2 -9.3(4) .
Hf1 C2 C3 N2 13.14(19) .
C1 C2 C3 C5 167.7(2) .
Hf1 C2 C3 C5 -169.9(2) .
C1 C2 C3 Hf1 -22.4(3) .
N1 Hf1 C3 N2 -144.89(18) .
O1 Hf1 C3 N2 39.58(18) .
Cl1 Hf1 C3 N2 118.10(17) .
Cl3 Hf1 C3 N2 176.30(14) .
Cl2 Hf1 C3 N2 -47.20(17) .
C1 Hf1 C3 N2 -151.7(2) .
C2 Hf1 C3 N2 -161.9(3) .
N1 Hf1 C3 C2 17.04(13) .
N2 Hf1 C3 C2 161.9(3) .
O1 Hf1 C3 C2 -158.49(13) .
Cl1 Hf1 C3 C2 -79.97(13) .
Cl3 Hf1 C3 C2 -21.8(2) .
Cl2 Hf1 C3 C2 114.73(13) .
C1 Hf1 C3 C2 10.20(12) .
N1 Hf1 C3 C5 176.6(4) .
N2 Hf1 C3 C5 -38.5(3) .
O1 Hf1 C3 C5 1.1(4) .
Cl1 Hf1 C3 C5 79.6(4) .
Cl3 Hf1 C3 C5 137.8(3) .
Cl2 Hf1 C3 C5 -85.7(4) .
C1 Hf1 C3 C5 169.8(4) .
C2 Hf1 C3 C5 159.6(4) .
C1 N1 C6 C7 86.2(2) .
Hf1 N1 C6 C7 -99.5(2) .
C1 N1 C6 C11 -82.6(2) .
Hf1 N1 C6 C11 91.7(2) .
C11 C6 C7 C8 4.5(3) .
N1 C6 C7 C8 -164.22(19) .
C11 C6 C7 C12 -174.3(2) .
N1 C6 C7 C12 17.0(3) .
C6 C7 C8 C9 0.7(3) .
C12 C7 C8 C9 179.6(2) .
C7 C8 C9 C10 -4.5(3) .
C7 C8 C9 C13 176.0(2) .
C8 C9 C10 C11 3.1(3) .
C13 C9 C10 C11 -177.4(2) .
C9 C10 C11 C6 1.8(3) .
C9 C10 C11 C14 -176.1(2) .
C7 C6 C11 C10 -5.7(3) .
N1 C6 C11 C10 162.91(19) .
C7 C6 C11 C14 172.1(2) .
N1 C6 C11 C14 -19.3(3) .
C8 C7 C12 Si2 66.1(2) .
C6 C7 C12 Si2 -115.2(2) .
C8 C7 C12 Si1 -63.9(2) .
C6 C7 C12 Si1 114.8(2) .
C8 C9 C13 Si3 109.0(2) .
C10 C9 C13 Si3 -70.5(2) .
C8 C9 C13 Si4 -111.3(2) .
C10 C9 C13 Si4 69.2(3) .
C10 C11 C14 Si6 -76.2(2) .
C6 C11 C14 Si6 106.0(2) .
C10 C11 C14 Si5 54.8(2) .
C6 C11 C14 Si5 -123.01(19) .
C7 C12 Si1 C15 -40.74(18) .
Si2 C12 Si1 C15 -170.80(12) .
C7 C12 Si1 C17 77.50(18) .
Si2 C12 Si1 C17 -52.56(16) .
C7 C12 Si1 C16 -161.21(16) .
Si2 C12 Si1 C16 68.73(16) .
C7 C12 Si2 C20 -37.7(2) .
Si1 C12 Si2 C20 88.30(16) .
C7 C12 Si2 C19 -159.61(17) .
Si1 C12 Si2 C19 -33.61(17) .
C7 C12 Si2 C18 83.79(19) .
Si1 C12 Si2 C18 -150.21(13) .
C9 C13 Si3 C22 -45.64(19) .
Si4 C13 Si3 C22 177.25(14) .
C9 C13 Si3 C23 -162.49(17) .
Si4 C13 Si3 C23 60.41(17) .
C9 C13 Si3 C21 75.54(19) .
Si4 C13 Si3 C21 -61.56(17) .
C9 C13 Si4 C24 -86.89(19) .
Si3 C13 Si4 C24 49.99(17) .
C9 C13 Si4 C25 34.0(2) .
Si3 C13 Si4 C25 170.85(13) .
C9 C13 Si4 C26 151.78(17) .
Si3 C13 Si4 C26 -71.34(16) .
C11 C14 Si5 C27 145.46(16) .
Si6 C14 Si5 C27 -80.06(15) .
C11 C14 Si5 C28 25.85(19) .
Si6 C14 Si5 C28 160.33(12) .
C11 C14 Si5 C29 -94.06(17) .
Si6 C14 Si5 C29 40.42(16) .
C11 C14 Si6 C32 43.6(2) .
Si5 C14 Si6 C32 -86.32(14) .
C11 C14 Si6 C31 -81.0(2) .
Si5 C14 Si6 C31 149.06(12) .
C11 C14 Si6 C30 164.68(17) .
Si5 C14 Si6 C30 34.71(16) .
C3 N2 C33 C34 91.9(3) .
Hf1 N2 C33 C34 -81.6(2) .
C3 N2 C33 C38 -87.2(3) .
Hf1 N2 C33 C38 99.4(2) .
C38 C33 C34 C35 -4.5(3) .
N2 C33 C34 C35 176.4(2) .
C38 C33 C34 C39 173.1(2) .
N2 C33 C34 C39 -6.0(3) .
C33 C34 C35 C36 1.2(4) .
C39 C34 C35 C36 -176.5(2) .
C34 C35 C36 C37 2.0(3) .
C34 C35 C36 C40 -178.6(2) .
C35 C36 C37 C38 -2.0(3) .
C40 C36 C37 C38 178.7(2) .
C36 C37 C38 C33 -1.3(3) .
C36 C37 C38 C41 174.9(2) .
C34 C33 C38 C37 4.6(3) .
N2 C33 C38 C37 -176.3(2) .
C34 C33 C38 C41 -171.5(2) .
N2 C33 C38 C41 7.5(3) .
N2 Hf1 O1 C42 124.62(16) .
Cl1 Hf1 O1 C42 37.36(15) .
Cl3 Hf1 O1 C42 -56.37(16) .
Cl2 Hf1 O1 C42 -147.45(16) .
C1 Hf1 O1 C42 91.4(2) .
C3 Hf1 O1 C42 111.02(16) .
C2 Hf1 O1 C42 99.60(17) .
N2 Hf1 O1 C45 -76.88(17) .
Cl1 Hf1 O1 C45 -164.15(16) .
Cl3 Hf1 O1 C45 102.12(16) .
Cl2 Hf1 O1 C45 11.05(16) .
C1 Hf1 O1 C45 -110.13(19) .
C3 Hf1 O1 C45 -90.49(17) .
C2 Hf1 O1 C45 -101.90(17) .
C45 O1 C42 C43 -6.1(3) .
Hf1 O1 C42 C43 156.06(16) .
O1 C42 C43 C44 29.1(3) .
C42 C43 C44 C45 -40.9(3) .
C42 O1 C45 C44 -19.9(2) .
Hf1 O1 C45 C44 179.51(14) .
C43 C44 C45 O1 37.4(2) .
N4 Hf2 N3 C46 -29.85(17) .
Cl6 Hf2 N3 C46 152.62(16) .
Cl4 Hf2 N3 C46 59.00(16) .
Cl5 Hf2 N3 C46 -116.92(16) .
C48 Hf2 N3 C46 -17.91(16) .
C47 Hf2 N3 C46 -6.91(14) .
N4 Hf2 N3 C51 157.50(17) .
Cl6 Hf2 N3 C51 -20.03(17) .
Cl4 Hf2 N3 C51 -113.65(16) .
Cl5 Hf2 N3 C51 70.43(17) .
C46 Hf2 N3 C51 -172.6(3) .
C48 Hf2 N3 C51 169.44(18) .
C47 Hf2 N3 C51 -179.6(2) .
N3 Hf2 N4 C48 31.93(17) .
O2 Hf2 N4 C48 -143.75(17) .
Cl4 Hf2 N4 C48 -59.69(17) .
Cl5 Hf2 N4 C48 134.03(17) .
C46 Hf2 N4 C48 20.28(16) .
C47 Hf2 N4 C48 8.71(15) .
N3 Hf2 N4 C78 -154.61(16) .
O2 Hf2 N4 C78 29.71(16) .
Cl4 Hf2 N4 C78 113.78(16) .
Cl5 Hf2 N4 C78 -52.51(16) .
C46 Hf2 N4 C78 -166.26(18) .
C48 Hf2 N4 C78 173.5(3) .
C47 Hf2 N4 C78 -177.8(2) .
C51 N3 C46 C47 -171.4(2) .
Hf2 N3 C46 C47 15.0(3) .
C51 N3 C46 C49 5.1(3) .
Hf2 N3 C46 C49 -168.60(15) .
C51 N3 C46 Hf2 173.7(2) .
N4 Hf2 C46 N3 147.58(18) .
O2 Hf2 C46 N3 -174.63(15) .
Cl6 Hf2 C46 N3 -30.61(18) .
Cl4 Hf2 C46 N3 -119.62(17) .
Cl5 Hf2 C46 N3 69.13(17) .
C48 Hf2 C46 N3 157.35(19) .
C47 Hf2 C46 N3 167.9(2) .
N3 Hf2 C46 C47 -167.9(2) .
N4 Hf2 C46 C47 -20.28(13) .
O2 Hf2 C46 C47 17.5(2) .
Cl6 Hf2 C46 C47 161.54(12) .
Cl4 Hf2 C46 C47 72.52(13) .
Cl5 Hf2 C46 C47 -98.73(13) .
C48 Hf2 C46 C47 -10.50(12) .
N3 Hf2 C46 C49 24.0(3) .
N4 Hf2 C46 C49 171.6(4) .
O2 Hf2 C46 C49 -150.6(3) .
Cl6 Hf2 C46 C49 -6.6(4) .
Cl4 Hf2 C46 C49 -95.6(4) .
Cl5 Hf2 C46 C49 93.2(4) .
C48 Hf2 C46 C49 -178.6(4) .
C47 Hf2 C46 C49 -168.1(4) .
N3 C46 C47 C48 14.4(4) .
C49 C46 C47 C48 -162.2(2) .
Hf2 C46 C47 C48 23.3(3) .
N3 C46 C47 Hf2 -8.91(18) .
C49 C46 C47 Hf2 174.5(2) .
N3 Hf2 C47 C46 6.29(13) .
N4 Hf2 C47 C46 153.23(17) .
O2 Hf2 C47 C46 -169.91(12) .
Cl6 Hf2 C47 C46 -25.62(16) .
Cl4 Hf2 C47 C46 -102.02(13) .
Cl5 Hf2 C47 C46 91.18(13) .
C48 Hf2 C47 C46 160.9(2) .
N3 Hf2 C47 C48 -154.60(17) .
N4 Hf2 C47 C48 -7.66(13) .
O2 Hf2 C47 C48 29.20(16) .
Cl6 Hf2 C47 C48 173.49(11) .
Cl4 Hf2 C47 C48 97.09(13) .
Cl5 Hf2 C47 C48 -69.72(14) .
C46 Hf2 C47 C48 -160.9(2) .
C78 N4 C48 C47 168.0(2) .
Hf2 N4 C48 C47 -18.3(3) .
C78 N4 C48 C50 -9.8(3) .
Hf2 N4 C48 C50 163.92(17) .
C78 N4 C48 Hf2 -173.8(3) .
C46 C47 C48 N4 -12.1(4) .
Hf2 C47 C48 N4 10.99(18) .
C46 C47 C48 C50 165.8(2) .
Hf2 C47 C48 C50 -171.1(2) .
C46 C47 C48 Hf2 -23.0(3) .
N3 Hf2 C48 N4 -145.53(18) .
O2 Hf2 C48 N4 38.31(18) .
Cl6 Hf2 C48 N4 -179.76(14) .
Cl4 Hf2 C48 N4 118.21(17) .
Cl5 Hf2 C48 N4 -47.40(17) .
C46 Hf2 C48 N4 -154.5(2) .
C47 Hf2 C48 N4 -164.9(3) .
N3 Hf2 C48 C47 19.37(13) .
N4 Hf2 C48 C47 164.9(3) .
O2 Hf2 C48 C47 -156.78(13) .
Cl6 Hf2 C48 C47 -14.9(2) .
Cl4 Hf2 C48 C47 -76.88(13) .
Cl5 Hf2 C48 C47 117.51(13) .
C46 Hf2 C48 C47 10.45(12) .
N3 Hf2 C48 C50 -179.4(4) .
N4 Hf2 C48 C50 -33.9(4) .
O2 Hf2 C48 C50 4.4(4) .
Cl6 Hf2 C48 C50 146.4(3) .
Cl4 Hf2 C48 C50 84.3(4) .
Cl5 Hf2 C48 C50 -81.3(4) .
C46 Hf2 C48 C50 171.7(4) .
C47 Hf2 C48 C50 161.2(5) .
C46 N3 C51 C52 87.5(2) .
Hf2 N3 C51 C52 -99.3(2) .
C46 N3 C51 C56 -81.4(2) .
Hf2 N3 C51 C56 91.9(2) .
C56 C51 C52 C53 7.3(3) .
N3 C51 C52 C53 -161.35(19) .
C56 C51 C52 C57 -170.9(2) .
N3 C51 C52 C57 20.4(3) .
C51 C52 C53 C54 0.0(3) .
C57 C52 C53 C54 178.3(2) .
C52 C53 C54 C55 -5.8(3) .
C52 C53 C54 C58 173.7(2) .
C53 C54 C55 C56 4.6(3) .
C58 C54 C55 C56 -174.9(2) .
C54 C55 C56 C51 2.3(3) .
C54 C55 C56 C59 -175.2(2) .
C52 C51 C56 C55 -8.4(3) .
N3 C51 C56 C55 160.07(19) .
C52 C51 C56 C59 169.0(2) .
N3 C51 C56 C59 -22.5(3) .
C53 C52 C57 Si7 67.3(2) .
C51 C52 C57 Si7 -114.5(2) .
C53 C52 C57 Si8 -63.9(2) .
C51 C52 C57 Si8 114.3(2) .
C53 C54 C58 Si9 105.7(2) .
C55 C54 C58 Si9 -74.9(3) .
C53 C54 C58 Si10 -113.9(2) .
C55 C54 C58 Si10 65.5(3) .
C55 C56 C59 Si12 -74.1(2) .
C51 C56 C59 Si12 108.5(2) .
C55 C56 C59 Si11 56.9(2) .
C51 C56 C59 Si11 -120.5(2) .
C52 C57 Si7 C62 -48.6(2) .
Si8 C57 Si7 C62 78.75(16) .
C52 C57 Si7 C60 73.82(19) .
Si8 C57 Si7 C60 -158.84(13) .
C52 C57 Si7 C61 -169.78(16) .
Si8 C57 Si7 C61 -42.44(16) .
C52 C57 Si8 C63 -37.97(18) .
Si7 C57 Si8 C63 -169.07(13) .
C52 C57 Si8 C65 83.09(17) .
Si7 C57 Si8 C65 -48.01(16) .
C52 C57 Si8 C64 -157.31(15) .
Si7 C57 Si8 C64 71.59(15) .
C54 C58 Si9 C67 -48.6(2) .
Si10 C58 Si9 C67 174.57(14) .
C54 C58 Si9 C68 -166.11(18) .
Si10 C58 Si9 C68 57.09(19) .
C54 C58 Si9 C66 72.7(2) .
Si10 C58 Si9 C66 -64.09(18) .
C54 C58 Si10 C69 -87.78(19) .
Si9 C58 Si10 C69 49.67(18) .
C54 C58 Si10 C71 151.46(17) .
Si9 C58 Si10 C71 -71.09(17) .
C54 C58 Si10 C70 33.7(2) .
Si9 C58 Si10 C70 171.16(15) .
C56 C59 Si11 C74 21.98(19) .
Si12 C59 Si11 C74 157.94(11) .
C56 C59 Si11 C73 143.68(16) .
Si12 C59 Si11 C73 -80.35(14) .
C56 C59 Si11 C72 -95.22(17) .
Si12 C59 Si11 C72 40.75(16) .
C56 C59 Si12 C77 49.7(2) .
Si11 C59 Si12 C77 -80.54(15) .
C56 C59 Si12 C75 170.69(18) .
Si11 C59 Si12 C75 40.47(16) .
C56 C59 Si12 C76 -73.7(2) .
Si11 C59 Si12 C76 156.07(12) .
C48 N4 C78 C79 91.8(3) .
Hf2 N4 C78 C79 -81.9(2) .
C48 N4 C78 C83 -87.5(3) .
Hf2 N4 C78 C83 98.7(2) .
C83 C78 C79 C80 -5.3(3) .
N4 C78 C79 C80 175.3(2) .
C83 C78 C79 C84 172.1(2) .
N4 C78 C79 C84 -7.3(3) .
C78 C79 C80 C81 2.2(4) .
C84 C79 C80 C81 -175.3(2) .
C79 C80 C81 C82 1.5(4) .
C79 C80 C81 C85 -179.6(2) .
C80 C81 C82 C83 -2.3(4) .
C85 C81 C82 C83 178.8(2) .
C81 C82 C83 C78 -0.7(4) .
C81 C82 C83 C86 176.2(2) .
C79 C78 C83 C82 4.6(3) .
N4 C78 C83 C82 -176.0(2) .
C79 C78 C83 C86 -172.2(2) .
N4 C78 C83 C86 7.1(3) .
N4 Hf2 O2 C90 -76.82(17) .
Cl6 Hf2 O2 C90 100.45(16) .
Cl4 Hf2 O2 C90 -165.71(16) .
Cl5 Hf2 O2 C90 10.88(16) .
C46 Hf2 O2 C90 -111.43(19) .
C48 Hf2 O2 C90 -89.90(17) .
C47 Hf2 O2 C90 -102.16(17) .
N4 Hf2 O2 C87 125.47(17) .
Cl6 Hf2 O2 C87 -57.26(16) .
Cl4 Hf2 O2 C87 36.58(16) .
Cl5 Hf2 O2 C87 -146.82(16) .
C46 Hf2 O2 C87 90.9(2) .
C48 Hf2 O2 C87 112.39(16) .
C47 Hf2 O2 C87 100.14(17) .
C90 O2 C87 C88 -0.8(3) .
Hf2 O2 C87 C88 160.50(16) .
O2 C87 C88 C89 25.4(3) .
C87 C88 C89 C90 -39.7(3) .
C87 O2 C90 C89 -24.3(2) .
Hf2 O2 C90 C89 175.65(14) .
C88 C89 C90 O2 39.4(2) .
C91 C92 C93 C93 -176.3(3) 2_666
